data_4326513
loop_
_publ_author_name
'Daniel L. Reger'
'Jacob J. Horger'
'Agota Debreczeni'
'Mark D. Smith'

_publ_contact_author_address
;
Department of Chemistry and Biochemistry
University of South Carolina
Columbia, South Carolina 29208
USA
;
_publ_contact_author_email reger@mail.chem.sc.edu
_publ_contact_author_fax '1 803 777 9521'
_publ_contact_author_name 'Professor Daniel L. Reger'
_publ_contact_author_phone '1 803 777 2587'
_publ_section_title
;
 Syntheses and Characterization of Copper(II) Carboxylate Dimers Formed
 from Enantiopure Ligands Containing a Strong \p...\p Stacking Synthon:
 Enantioselective Single-Crystal to Single-Crystal Gas/Solid-Mediated
 Transformations
;
_journal_name_full 'Inorganic Chemistry'
_journal_page_first 10225
_journal_page_last 10240
_journal_paper_doi 10.1021/ic201238n
_journal_volume 50
_journal_year 2011
_chemical_absolute_configuration ad
_chemical_formula_moiety 'C88 H64 Cu2 N4 O18, 2(C4 H8 O)'
_chemical_formula_sum 'C96 H80 Cu2 N4 O20'
_chemical_formula_weight 1736.72
_chemical_name_systematic
; 
 ? 
;
_space_group_IT_number 4
_symmetry_cell_setting monoclinic
_symmetry_space_group_name_Hall 'P 2yb'
_symmetry_space_group_name_H-M 'P 1 21 1'
_atom_sites_solution_hydrogens geom
_atom_sites_solution_primary direct
_atom_sites_solution_secondary difmap
_audit_creation_method SHELXL-97
_cell_angle_alpha 90.00
_cell_angle_beta 90.6580(10)
_cell_angle_gamma 90.00
_cell_formula_units_Z 4
_cell_length_a 15.0013(8)
_cell_length_b 23.3563(12)
_cell_length_c 23.8248(12)
_cell_measurement_reflns_used 8701
_cell_measurement_temperature 150(2)
_cell_measurement_theta_max 20.673
_cell_measurement_theta_min 2.210
_cell_volume 8347.1(7)
_computing_cell_refinement 'SAINT-Plus Version 6.45 (Bruker, 2001)'
_computing_data_collection 'SMART Version 5.625 (Bruker, 2001)'
_computing_data_reduction 'SAINT-Plus Version 6.45 (Bruker, 2001)'
_computing_molecular_graphics various
_computing_publication_material 'SHELXTL Version 6.14 (Bruker, 2000)'
_computing_structure_refinement 'SHELXL-97 (Sheldrick, 1997)'
_computing_structure_solution 'SHELXS-97 (Sheldrick, 1990)'
_diffrn_ambient_temperature 150(2)
_diffrn_measured_fraction_theta_full 1.000
_diffrn_measured_fraction_theta_max 1.000
_diffrn_measurement_device_type 'Bruker SMART APEX CCD diffractometer'
_diffrn_measurement_method 'omega scans'
_diffrn_radiation_monochromator graphite
_diffrn_radiation_source 'fine-focus sealed tube'
_diffrn_radiation_type MoK\a
_diffrn_radiation_wavelength 0.71073
_diffrn_reflns_av_R_equivalents 0.0430
_diffrn_reflns_av_sigmaI/netI 0.0597
_diffrn_reflns_limit_h_max 16
_diffrn_reflns_limit_h_min -16
_diffrn_reflns_limit_k_max 25
_diffrn_reflns_limit_k_min -25
_diffrn_reflns_limit_l_max 25
_diffrn_reflns_limit_l_min -25
_diffrn_reflns_number 43700
_diffrn_reflns_theta_full 22.59
_diffrn_reflns_theta_max 22.59
_diffrn_reflns_theta_min 1.36
_exptl_absorpt_coefficient_mu 0.587
_exptl_absorpt_correction_T_max 1.0000
_exptl_absorpt_correction_T_min 0.8292
_exptl_absorpt_correction_type multi-scan
_exptl_absorpt_process_details 'SADABS Version 2.05 (Bruker, 2001)'
_exptl_crystal_colour green-blue
_exptl_crystal_density_diffrn 1.382
_exptl_crystal_description 'irregular, cleaved'
_exptl_crystal_F_000 3608
_exptl_crystal_size_max 0.38
_exptl_crystal_size_mid 0.35
_exptl_crystal_size_min 0.24
_refine_diff_density_max 0.869
_refine_diff_density_min -0.389
_refine_diff_density_rms 0.089
_refine_ls_abs_structure_details 'Flack H D (1983), Acta Cryst. A39, 876-881'
_refine_ls_abs_structure_Flack 0.003(13)
_refine_ls_extinction_method none
_refine_ls_goodness_of_fit_ref 1.045
_refine_ls_hydrogen_treatment constr
_refine_ls_matrix_type full
_refine_ls_number_parameters 1969
_refine_ls_number_reflns 22082
_refine_ls_number_restraints 442
_refine_ls_restrained_S_all 1.066
_refine_ls_R_factor_all 0.0873
_refine_ls_R_factor_gt 0.0678
_refine_ls_shift/su_max 0.002
_refine_ls_shift/su_mean 0.000
_refine_ls_structure_factor_coef Fsqd
_refine_ls_weighting_details 'calc w=1/[\s^2^(Fo^2^)+(0.1387P)^2^+0.6425P] where P=(Fo^2^+2Fc^2^)/3'
_refine_ls_weighting_scheme calc
_refine_ls_wR_factor_gt 0.1838
_refine_ls_wR_factor_ref 0.2014
_reflns_number_gt 17430
_reflns_number_total 22082
_reflns_threshold_expression >2sigma(I)
_cod_data_source_file ic201238n_si_002_4.cif
_cod_data_source_block 4
_cod_original_sg_symbol_H-M 'P 21'
_cod_database_code 4326513

loop_
_symmetry_equiv_pos_as_xyz
'x, y, z'
'-x, y+1/2, -z'

loop_
_atom_site_label
_atom_site_type_symbol
_atom_site_fract_x
_atom_site_fract_y
_atom_site_fract_z
_atom_site_U_iso_or_equiv
_atom_site_adp_type
_atom_site_occupancy
_atom_site_symmetry_multiplicity
_atom_site_calc_flag
_atom_site_refinement_flags
_atom_site_disorder_assembly
_atom_site_disorder_group
Cu1 Cu 0.88092(6) 0.03894(4) 0.48205(4) 0.0393(2) Uani 1 1 d . . .
Cu2 Cu 0.82097(6) 0.14248(4) 0.46214(4) 0.0384(2) Uani 1 1 d . C .
Cu3 Cu 0.61105(7) 0.46678(5) 0.01316(4) 0.0582(3) Uani 1 1 d D . .
Cu4 Cu 0.68114(6) 0.36569(5) 0.03169(4) 0.0485(3) Uani 1 1 d D A .
C1A C 1.1322(5) 0.2630(3) 0.5180(4) 0.053(2) Uani 1 1 d D . .
C2A C 1.1636(5) 0.3053(3) 0.4777(3) 0.050(2) Uani 1 1 d D . .
C3A C 1.1620(5) 0.2939(3) 0.4197(3) 0.0469(19) Uani 1 1 d D . .
C4A C 1.1375(5) 0.2391(3) 0.3996(3) 0.0461(19) Uani 1 1 d D . .
C5A C 1.1121(5) 0.1939(3) 0.4393(3) 0.0449(19) Uani 1 1 d D . .
C6A C 1.1945(5) 0.3576(4) 0.4974(4) 0.065(2) Uani 1 1 d D . .
H6A H 1.1953 0.3654 0.5366 0.079 Uiso 1 1 calc R . .
C7A C 1.2247(6) 0.3989(4) 0.4595(4) 0.069(3) Uani 1 1 d D . .
H7A H 1.2482 0.4339 0.4734 0.083 Uiso 1 1 calc R . .
C8A C 1.2210(6) 0.3896(3) 0.4020(5) 0.070(3) Uani 1 1 d D . .
H8A H 1.2386 0.4188 0.3767 0.084 Uiso 1 1 calc R . .
C9A C 1.1907(5) 0.3363(3) 0.3816(4) 0.061(2) Uani 1 1 d D . .
C10A C 1.1896(6) 0.3224(4) 0.3230(4) 0.065(2) Uani 1 1 d D . .
H10A H 1.2073 0.3504 0.2964 0.078 Uiso 1 1 calc R . .
C11A C 1.1638(6) 0.2700(4) 0.3050(4) 0.061(2) Uani 1 1 d D . .
H11A H 1.1639 0.2616 0.2660 0.073 Uiso 1 1 calc R . .
C12A C 1.1370(6) 0.2278(4) 0.3431(4) 0.058(2) Uani 1 1 d D . .
H12A H 1.1183 0.1914 0.3297 0.070 Uiso 1 1 calc R . .
C13A C 1.0704(5) 0.1655(3) 0.5351(3) 0.0462(19) Uani 1 1 d . . .
H13A H 1.0490 0.1883 0.5678 0.055 Uiso 1 1 calc R . .
C20A C 0.9872(5) 0.1377(4) 0.5105(3) 0.0444(18) Uani 1 1 d . . .
N1A N 1.1079(4) 0.2084(3) 0.4957(3) 0.0471(16) Uani 1 1 d . . .
O1A O 1.1241(4) 0.2724(3) 0.5677(3) 0.0706(17) Uani 1 1 d . . .
O2A O 1.0926(4) 0.1448(2) 0.4244(2) 0.0564(13) Uani 1 1 d . . .
O3A O 0.9799(3) 0.0855(2) 0.5141(2) 0.0467(12) Uani 1 1 d . . .
O4A O 0.9332(3) 0.1740(2) 0.4883(2) 0.0470(13) Uani 1 1 d . C .
C14A C 1.1374(5) 0.1233(3) 0.5598(4) 0.050(2) Uani 1 1 d . . .
C15A C 1.2111(6) 0.1039(4) 0.5310(5) 0.072(3) Uani 1 1 d . . .
H15A H 1.2256 0.1195 0.4954 0.086 Uiso 1 1 calc R . .
C16A C 1.2634(7) 0.0613(5) 0.5549(5) 0.081(3) Uani 1 1 d . . .
H16A H 1.3137 0.0475 0.5353 0.097 Uiso 1 1 calc R C .
C17A C 1.2443(8) 0.0392(5) 0.6051(6) 0.092(4) Uani 1 1 d . . .
H17A H 1.2819 0.0107 0.6211 0.111 Uiso 1 1 calc R . .
C18A C 1.1708(10) 0.0574(6) 0.6338(6) 0.114(5) Uani 1 1 d . . .
H18A H 1.1556 0.0410 0.6688 0.137 Uiso 1 1 calc R C .
C19A C 1.1201(8) 0.1000(5) 0.6103(5) 0.094(4) Uani 1 1 d . . .
H19A H 1.0703 0.1137 0.6305 0.113 Uiso 1 1 calc R . .
C1B C 0.9233(5) 0.1597(3) 0.2476(3) 0.0452(18) Uani 1 1 d . . .
C2B C 0.8644(6) 0.1973(3) 0.2123(3) 0.050(2) Uani 1 1 d . . .
C3B C 0.7744(6) 0.1836(3) 0.2058(3) 0.053(2) Uani 1 1 d . . .
C4B C 0.7358(5) 0.1359(3) 0.2340(3) 0.052(2) Uani 1 1 d . . .
C5B C 0.7908(5) 0.1024(3) 0.2724(3) 0.0440(18) Uani 1 1 d . . .
C6B C 0.8992(6) 0.2448(3) 0.1882(3) 0.057(2) Uani 1 1 d . . .
H6B H 0.9608 0.2534 0.1923 0.068 Uiso 1 1 calc R . .
C7B C 0.8432(8) 0.2810(4) 0.1573(4) 0.066(2) Uani 1 1 d . . .
H7B H 0.8665 0.3151 0.1414 0.080 Uiso 1 1 calc R . .
C8B C 0.7591(8) 0.2684(4) 0.1502(3) 0.067(3) Uani 1 1 d . . .
H8B H 0.7227 0.2938 0.1288 0.081 Uiso 1 1 calc R . .
C9B C 0.7201(7) 0.2190(4) 0.1725(4) 0.061(2) Uani 1 1 d . . .
C10B C 0.6279(7) 0.2045(5) 0.1648(4) 0.082(3) Uani 1 1 d . . .
H10B H 0.5908 0.2277 0.1416 0.098 Uiso 1 1 calc R . .
C11B C 0.5939(7) 0.1583(4) 0.1903(5) 0.077(3) Uani 1 1 d . . .
H11B H 0.5332 0.1483 0.1840 0.092 Uiso 1 1 calc R . .
C12B C 0.6469(6) 0.1245(4) 0.2262(4) 0.067(3) Uani 1 1 d . . .
H12B H 0.6207 0.0932 0.2454 0.080 Uiso 1 1 calc R . .
C13B C 0.9371(5) 0.0779(3) 0.3140(3) 0.0476(19) Uani 1 1 d . . .
H13B H 0.9994 0.0930 0.3118 0.057 Uiso 1 1 calc R . .
C14B C 0.9400(7) 0.0156(4) 0.2922(4) 0.064(3) Uani 1 1 d . . .
C15B C 0.8905(7) -0.0263(4) 0.3123(4) 0.071(3) Uani 1 1 d . . .
H15B H 0.8520 -0.0187 0.3428 0.085 Uiso 1 1 calc R . .
C16B C 0.8936(9) -0.0824(5) 0.2895(5) 0.100(4) Uani 1 1 d . . .
H16B H 0.8575 -0.1125 0.3035 0.120 Uiso 1 1 calc R . .
C17B C 0.9540(14) -0.0909(6) 0.2444(5) 0.138(7) Uani 1 1 d . . .
H17B H 0.9546 -0.1266 0.2252 0.166 Uiso 1 1 calc R . .
C18B C 1.0111(12) -0.0485(6) 0.2284(6) 0.123(5) Uani 1 1 d . . .
H18B H 1.0569 -0.0560 0.2022 0.148 Uiso 1 1 calc R . .
C19B C 1.0009(8) 0.0049(5) 0.2507(4) 0.092(4) Uani 1 1 d . . .
H19B H 1.0367 0.0354 0.2372 0.110 Uiso 1 1 calc R . .
C20B C 0.9071(5) 0.0869(3) 0.3745(3) 0.0402(17) Uani 1 1 d . . .
N1B N 0.8810(4) 0.1146(3) 0.2759(2) 0.0428(15) Uani 1 1 d . . .
O1B O 1.0030(4) 0.1673(2) 0.2522(2) 0.0575(14) Uani 1 1 d . . .
O2B O 0.7595(4) 0.0647(2) 0.3032(2) 0.0539(14) Uani 1 1 d . . .
O3B O 0.9282(3) 0.0464(2) 0.4075(2) 0.0472(12) Uani 1 1 d . . .
O4B O 0.8695(3) 0.1324(2) 0.3865(2) 0.0426(12) Uani 1 1 d . C .
C1C C 0.5125(6) 0.1066(4) 0.3887(5) 0.063(2) Uani 1 1 d . . .
C2C C 0.4592(5) 0.1539(4) 0.4113(5) 0.066(3) Uani 1 1 d . . .
C3C C 0.4492(6) 0.1592(4) 0.4697(6) 0.069(3) Uani 1 1 d . . .
C4C C 0.4859(6) 0.1208(4) 0.5067(4) 0.061(2) Uani 1 1 d . . .
C5C C 0.5463(5) 0.0732(3) 0.4862(4) 0.048(2) Uani 1 1 d . . .
C6C C 0.4248(6) 0.1934(5) 0.3757(7) 0.100(4) Uani 1 1 d . . .
H6C H 0.4292 0.1885 0.3362 0.121 Uiso 1 1 calc R . .
C7C C 0.3810(7) 0.2432(6) 0.3988(9) 0.117(6) Uani 1 1 d . . .
H7C H 0.3604 0.2728 0.3745 0.141 Uiso 1 1 calc R . .
C8C C 0.3694(9) 0.2478(7) 0.4549(11) 0.141(8) Uani 1 1 d . . .
H8C H 0.3389 0.2804 0.4690 0.169 Uiso 1 1 calc R . .
C9C C 0.4007(6) 0.2061(5) 0.4933(7) 0.085(4) Uani 1 1 d . . .
C10C C 0.3874(8) 0.2119(6) 0.5488(9) 0.108(5) Uani 1 1 d . . .
H10C H 0.3536 0.2431 0.5627 0.129 Uiso 1 1 calc R . .
C11C C 0.4233(9) 0.1722(7) 0.5851(7) 0.110(5) Uani 1 1 d . . .
H11C H 0.4138 0.1756 0.6244 0.132 Uiso 1 1 calc R . .
C12C C 0.4752(6) 0.1258(5) 0.5638(6) 0.085(3) Uani 1 1 d . . .
H12C H 0.5018 0.0988 0.5887 0.102 Uiso 1 1 calc R . .
C13C C 0.6203(5) 0.0299(3) 0.4062(3) 0.0453(18) Uani 1 1 d . . .
H13C H 0.6256 0.0380 0.3651 0.054 Uiso 1 1 calc R . .
C14C C 0.5956(5) -0.0330(3) 0.4107(3) 0.0418(17) Uani 1 1 d . . .
C15C C 0.5094(6) -0.0515(4) 0.4265(4) 0.069(3) Uani 1 1 d . . .
H15C H 0.4667 -0.0239 0.4380 0.083 Uiso 1 1 calc R . .
C16C C 0.4864(7) -0.1075(4) 0.4257(5) 0.084(3) Uani 1 1 d . . .
H16C H 0.4291 -0.1189 0.4381 0.101 Uiso 1 1 calc R . .
C17C C 0.5455(7) -0.1483(4) 0.4068(4) 0.068(3) Uani 1 1 d . . .
H17C H 0.5282 -0.1874 0.4046 0.081 Uiso 1 1 calc R . .
C18C C 0.6288(6) -0.1321(3) 0.3913(4) 0.060(2) Uani 1 1 d . . .
H18C H 0.6706 -0.1600 0.3794 0.072 Uiso 1 1 calc R . .
C19C C 0.6530(6) -0.0744(4) 0.3928(4) 0.063(2) Uani 1 1 d . . .
H19C H 0.7109 -0.0636 0.3810 0.076 Uiso 1 1 calc R . .
C20C C 0.7086(5) 0.0488(3) 0.4328(3) 0.0377(17) Uani 1 1 d . . .
N1C N 0.5514(4) 0.0698(3) 0.4272(3) 0.0483(16) Uani 1 1 d . . .
O1C O 0.5232(4) 0.0997(3) 0.3383(3) 0.0778(19) Uani 1 1 d . . .
O2C O 0.5872(4) 0.0426(3) 0.5160(2) 0.0572(14) Uani 1 1 d . . .
O3C O 0.7654(3) 0.0129(2) 0.4465(2) 0.0423(12) Uani 1 1 d . . .
O4C O 0.7158(3) 0.1025(2) 0.4365(2) 0.0428(12) Uani 1 1 d . C .
C1D C 0.6677(7) 0.1744(4) 0.6654(4) 0.061(2) Uani 1 1 d D . .
C2D C 0.6688(8) 0.2344(4) 0.6783(4) 0.077(3) Uani 1 1 d D . .
C3D C 0.7490(9) 0.2654(4) 0.6736(4) 0.086(4) Uani 1 1 d D . .
C4D C 0.8290(8) 0.2409(4) 0.6566(3) 0.071(3) Uani 1 1 d D . .
C5D C 0.8302(7) 0.1788(4) 0.6457(4) 0.065(3) Uani 1 1 d D . .
C6D C 0.5924(9) 0.2619(5) 0.6947(4) 0.104(4) Uani 1 1 d D . .
H6D H 0.5383 0.2411 0.6983 0.124 Uiso 1 1 calc R . .
C7D C 0.5947(12) 0.3220(7) 0.7064(6) 0.125(7) Uani 1 1 d D . .
H7D H 0.5411 0.3405 0.7171 0.150 Uiso 1 1 calc R . .
C8D C 0.6664(14) 0.3524(6) 0.7029(6) 0.132(8) Uani 1 1 d D . .
H8D H 0.6654 0.3918 0.7128 0.159 Uiso 1 1 calc R . .
C9D C 0.7417(12) 0.3286(4) 0.6856(4) 0.102(5) Uani 1 1 d D . .
C10D C 0.8202(14) 0.3557(6) 0.6810(6) 0.144(8) Uani 1 1 d D . .
H10D H 0.8216 0.3949 0.6918 0.172 Uiso 1 1 calc R . .
C11D C 0.8989(13) 0.3325(6) 0.6624(6) 0.142(8) Uani 1 1 d D . .
H11D H 0.9498 0.3560 0.6572 0.171 Uiso 1 1 calc R . .
C12D C 0.9032(9) 0.2717(4) 0.6508(4) 0.099(4) Uani 1 1 d D . .
H12D H 0.9572 0.2543 0.6394 0.119 Uiso 1 1 calc R . .
C13D C 0.7449(6) 0.0906(3) 0.6277(3) 0.056(2) Uani 1 1 d D . .
H13D H 0.6802 0.0826 0.6209 0.068 Uiso 1 1 calc R . .
C14D C 0.7760(5) 0.0454(2) 0.6689(2) 0.069(3) Uani 1 1 d GD . .
C15D C 0.8650(5) 0.0337(3) 0.6809(3) 0.099(4) Uani 1 1 d GD . .
H15D H 0.9106 0.0535 0.6615 0.119 Uiso 1 1 calc R . .
C16D C 0.8874(6) -0.0069(3) 0.7212(3) 0.133(6) Uani 1 1 d GD . .
H16D H 0.9483 -0.0149 0.7294 0.159 Uiso 1 1 calc R . .
C17D C 0.8207(8) -0.0359(3) 0.7496(3) 0.151(8) Uani 1 1 d GD . .
H17D H 0.8360 -0.0637 0.7772 0.181 Uiso 1 1 calc R . .
C18D C 0.7316(7) -0.0242(3) 0.7376(3) 0.150(6) Uani 1 1 d GDU . .
H18D H 0.6861 -0.0440 0.7570 0.180 Uiso 1 1 calc R . .
C19D C 0.7093(5) 0.0164(3) 0.6973(3) 0.085(3) Uani 1 1 d GD . .
H19D H 0.6484 0.0244 0.6891 0.102 Uiso 1 1 calc R . .
C20D C 0.7888(5) 0.0879(3) 0.5686(3) 0.0452(18) Uani 1 1 d D . .
N1D N 0.7490(4) 0.1499(3) 0.6486(3) 0.0533(17) Uani 1 1 d D . .
O1D O 0.6016(5) 0.1441(3) 0.6678(3) 0.0751(17) Uani 1 1 d D . .
O2D O 0.8983(4) 0.1529(3) 0.6344(3) 0.0711(17) Uani 1 1 d D . .
O3D O 0.8236(3) 0.0415(2) 0.5542(2) 0.0466(12) Uani 1 1 d D . .
O4D O 0.7810(3) 0.1322(2) 0.5398(2) 0.0477(13) Uani 1 1 d D C .
C1E C 0.5757(9) 0.2640(5) -0.1573(5) 0.082(3) Uani 1 1 d . A .
C2E C 0.6405(12) 0.2221(4) -0.1726(4) 0.093(4) Uani 1 1 d . . .
C3E C 0.7312(11) 0.2380(5) -0.1798(4) 0.088(4) Uani 1 1 d . . .
C4E C 0.7584(8) 0.2941(4) -0.1712(3) 0.064(3) Uani 1 1 d . . .
C5E C 0.6915(9) 0.3362(4) -0.1539(4) 0.069(3) Uani 1 1 d . A .
C6E C 0.6087(12) 0.1645(5) -0.1793(5) 0.114(5) Uani 1 1 d . . .
H6E H 0.5485 0.1532 -0.1738 0.136 Uiso 1 1 calc R . .
C7E C 0.6795(16) 0.1253(7) -0.1956(7) 0.143(8) Uani 1 1 d . . .
H7E H 0.6636 0.0862 -0.2000 0.172 Uiso 1 1 calc R . .
C8E C 0.7607(14) 0.1382(8) -0.2046(6) 0.127(7) Uani 1 1 d . . .
H8E H 0.8015 0.1099 -0.2170 0.153 Uiso 1 1 calc R . .
C9E C 0.7892(12) 0.1954(6) -0.1957(4) 0.100(5) Uani 1 1 d . . .
C10E C 0.8769(13) 0.2107(7) -0.2035(6) 0.130(7) Uani 1 1 d . . .
H10E H 0.9183 0.1822 -0.2145 0.156 Uiso 1 1 calc R . .
C11E C 0.9058(10) 0.2650(7) -0.1959(5) 0.104(4) Uani 1 1 d . . .
H11E H 0.9663 0.2752 -0.2017 0.124 Uiso 1 1 calc R . .
C12E C 0.8415(9) 0.3063(5) -0.1789(4) 0.087(3) Uani 1 1 d . . .
H12E H 0.8606 0.3447 -0.1730 0.104 Uiso 1 1 calc R . .
C13E C 0.5456(6) 0.3621(4) -0.1250(4) 0.069(2) Uiso 0.50 1 d PD A 5
H13E H 0.4873 0.3429 -0.1178 0.083 Uiso 0.50 1 calc PR A 5
C14E C 0.5307(10) 0.4080(5) -0.1708(5) 0.065(5) Uiso 0.50 1 d PGD A 5
C15E C 0.5808(9) 0.4564(6) -0.1828(6) 0.093(7) Uiso 0.50 1 d PG A 5
H15E H 0.6331 0.4647 -0.1614 0.111 Uiso 0.50 1 calc PR A 5
C16E C 0.5544(11) 0.4928(5) -0.2261(7) 0.153(12) Uiso 0.50 1 d PG A 5
H16E H 0.5887 0.5259 -0.2342 0.184 Uiso 0.50 1 calc PR A 5
C17E C 0.4779(12) 0.4808(6) -0.2573(6) 0.098(7) Uiso 0.50 1 d PG A 5
H17E H 0.4599 0.5056 -0.2869 0.118 Uiso 0.50 1 calc PR A 5
C18E C 0.4278(10) 0.4323(7) -0.2454(6) 0.114(8) Uiso 0.50 1 d PG A 5
H18E H 0.3755 0.4240 -0.2667 0.136 Uiso 0.50 1 calc PR A 5
C19E C 0.4542(10) 0.3959(5) -0.2021(6) 0.087(6) Uiso 0.50 1 d PG A 5
H19E H 0.4200 0.3628 -0.1939 0.104 Uiso 0.50 1 calc PR A 5
C13K C 0.5456(6) 0.3621(4) -0.1250(4) 0.069(2) Uiso 0.50 1 d PD A 6
H13K H 0.4969 0.3367 -0.1112 0.083 Uiso 0.50 1 calc PR A 6
C14K C 0.4932(6) 0.4012(4) -0.1638(4) 0.037(3) Uiso 0.50 1 d PGD A 6
C15K C 0.5403(6) 0.4491(4) -0.1816(4) 0.051(4) Uiso 0.50 1 d PG A 6
H15K H 0.5963 0.4581 -0.1648 0.062 Uiso 0.50 1 calc PR A 6
C16K C 0.5053(7) 0.4837(4) -0.2238(4) 0.071(5) Uiso 0.50 1 d PG A 6
H16K H 0.5374 0.5164 -0.2360 0.085 Uiso 0.50 1 calc PR A 6
C17K C 0.4233(7) 0.4706(4) -0.2483(4) 0.058(4) Uiso 0.50 1 d PG A 6
H17K H 0.3994 0.4943 -0.2772 0.070 Uiso 0.50 1 calc PR A 6
C18K C 0.3763(6) 0.4227(5) -0.2306(4) 0.090(6) Uiso 0.50 1 d PG A 6
H18K H 0.3202 0.4137 -0.2474 0.108 Uiso 0.50 1 calc PR A 6
C19K C 0.4112(6) 0.3881(4) -0.1884(4) 0.077(6) Uiso 0.50 1 d PG A 6
H19K H 0.3791 0.3554 -0.1762 0.093 Uiso 0.50 1 calc PR A 6
C20E C 0.5800(6) 0.3868(4) -0.0701(3) 0.058(2) Uani 1 1 d . . .
N1E N 0.6056(6) 0.3204(3) -0.1473(3) 0.064(2) Uani 1 1 d . . .
O1E O 0.4954(7) 0.2533(4) -0.1518(4) 0.116(3) Uani 1 1 d . . .
O2E O 0.7159(5) 0.3859(3) -0.1439(3) 0.0748(18) Uani 1 1 d . . .
O3E O 0.5675(4) 0.4379(3) -0.0585(2) 0.0590(15) Uani 1 1 d . A .
O4E O 0.6214(4) 0.3507(2) -0.0401(2) 0.0570(14) Uani 1 1 d . A .
C1F C 0.9903(7) 0.3951(4) -0.0568(5) 0.070(3) Uani 1 1 d D . .
C2F C 1.0497(6) 0.3555(4) -0.0257(4) 0.071(3) Uani 1 1 d D . .
C3F C 1.0583(6) 0.3565(4) 0.0329(4) 0.065(3) Uani 1 1 d D . .
C4F C 1.0108(5) 0.3963(4) 0.0644(4) 0.058(2) Uani 1 1 d D . .
C5F C 0.9505(6) 0.4375(4) 0.0361(4) 0.063(2) Uani 1 1 d D . .
C6F C 1.0986(7) 0.3180(5) -0.0582(5) 0.097(4) Uani 1 1 d D . .
H6F H 1.0945 0.3190 -0.0980 0.117 Uiso 1 1 calc R . .
C7F C 1.1555(10) 0.2777(6) -0.0301(8) 0.135(5) Uani 1 1 d DU . .
H7F H 1.1892 0.2514 -0.0516 0.162 Uiso 1 1 calc R . .
C8F C 1.1625(8) 0.2763(5) 0.0285(7) 0.117(5) Uani 1 1 d D . .
H8F H 1.1998 0.2487 0.0463 0.141 Uiso 1 1 calc R . .
C9F C 1.1142(6) 0.3156(4) 0.0609(6) 0.094(4) Uani 1 1 d D . .
C10F C 1.1211(8) 0.3175(5) 0.1198(6) 0.104(4) Uani 1 1 d D . .
H10F H 1.1605 0.2920 0.1388 0.125 Uiso 1 1 calc R . .
C11F C 1.0724(8) 0.3551(5) 0.1497(5) 0.088(3) Uani 1 1 d D . .
H11F H 1.0755 0.3545 0.1895 0.106 Uiso 1 1 calc R . .
C12F C 1.0168(6) 0.3954(4) 0.1219(4) 0.076(3) Uani 1 1 d D . .
H12F H 0.9833 0.4220 0.1433 0.091 Uiso 1 1 calc R . .
C13F C 0.8713(5) 0.4674(4) -0.0509(4) 0.058(2) Uani 1 1 d . . .
H13F H 0.8660 0.4509 -0.0895 0.070 Uiso 1 1 calc R . .
C14F C 0.8903(6) 0.5308(3) -0.0592(3) 0.081(3) Uani 1 1 d G . .
C15F C 0.8922(7) 0.5698(4) -0.0151(3) 0.126(5) Uani 1 1 d GU . .
H15F H 0.8793 0.5574 0.0219 0.152 Uiso 1 1 calc R . .
C16F C 0.9129(8) 0.6268(3) -0.0252(4) 0.151(6) Uani 1 1 d GU . .
H16F H 0.9142 0.6535 0.0049 0.181 Uiso 1 1 calc R . .
C17F C 0.9318(8) 0.6449(3) -0.0794(5) 0.138(5) Uani 1 1 d GU . .
H17F H 0.9459 0.6839 -0.0862 0.166 Uiso 1 1 calc R . .
C18F C 0.9299(8) 0.6060(4) -0.1234(4) 0.155(6) Uani 1 1 d GU . .
H18F H 0.9428 0.6183 -0.1605 0.185 Uiso 1 1 calc R . .
C19F C 0.9092(8) 0.5489(4) -0.1134(3) 0.162(8) Uani 1 1 d G . .
H19F H 0.9079 0.5223 -0.1435 0.195 Uiso 1 1 calc R . .
C20F C 0.7844(6) 0.4539(4) -0.0230(3) 0.056(2) Uani 1 1 d . . .
N1F N 0.9449(5) 0.4346(3) -0.0228(3) 0.0570(18) Uani 1 1 d . . .
O1F O 0.9761(5) 0.3939(3) -0.1078(3) 0.087(2) Uani 1 1 d . . .
O2F O 0.9045(4) 0.4723(3) 0.0613(3) 0.0693(17) Uani 1 1 d . . .
O3F O 0.7223(4) 0.4896(3) -0.0207(3) 0.0678(17) Uani 1 1 d . . .
O4F O 0.7796(4) 0.4021(2) -0.0066(2) 0.0573(14) Uani 1 1 d . A .
C1G C 0.8298(5) 0.4177(3) 0.2404(3) 0.0405(17) Uani 1 1 d . B .
C2G C 0.8394(5) 0.3680(4) 0.2785(3) 0.0464(19) Uani 1 1 d . . .
C3G C 0.7714(5) 0.3298(3) 0.2876(3) 0.0438(18) Uani 1 1 d . . .
C4G C 0.6875(6) 0.3374(4) 0.2617(3) 0.060(2) Uani 1 1 d . . .
C5G C 0.6727(5) 0.3861(4) 0.2235(3) 0.051(2) Uani 1 1 d . B .
C6G C 0.9220(5) 0.3597(4) 0.3042(3) 0.050(2) Uani 1 1 d . . .
H6G H 0.9690 0.3861 0.2980 0.060 Uiso 1 1 calc R . .
C7G C 0.9362(6) 0.3115(4) 0.3398(4) 0.059(2) Uani 1 1 d . . .
H7G H 0.9925 0.3062 0.3578 0.071 Uiso 1 1 calc R . .
C8G C 0.8706(6) 0.2739(4) 0.3479(4) 0.059(2) Uani 1 1 d . . .
H8G H 0.8818 0.2417 0.3714 0.071 Uiso 1 1 calc R . .
C9G C 0.7847(6) 0.2801(3) 0.3229(3) 0.051(2) Uani 1 1 d . . .
C10G C 0.7148(8) 0.2425(4) 0.3299(4) 0.073(3) Uani 1 1 d . . .
H10G H 0.7243 0.2094 0.3524 0.088 Uiso 1 1 calc R . .
C11G C 0.6346(8) 0.2505(5) 0.3066(5) 0.086(3) Uani 1 1 d . . .
H11G H 0.5881 0.2237 0.3128 0.103 Uiso 1 1 calc R . .
C12G C 0.6185(6) 0.3006(5) 0.2715(4) 0.073(3) Uani 1 1 d . . .
H12G H 0.5611 0.3076 0.2556 0.087 Uiso 1 1 calc R . .
C13G C 0.7346(5) 0.4697(4) 0.1735(3) 0.055(2) Uiso 0.50 1 d PD B 3
H13G H 0.7979 0.4799 0.1654 0.066 Uiso 1 1 calc R B 3
C14G C 0.6972(8) 0.5278(3) 0.1962(4) 0.045(4) Uiso 0.50 1 d PGD B 3
C15G C 0.6487(9) 0.5261(4) 0.2455(4) 0.061(4) Uiso 0.50 1 d PG B 3
H15G H 0.6448 0.4914 0.2662 0.074 Uiso 0.50 1 calc PR B 3
C16G C 0.6059(9) 0.5750(5) 0.2646(4) 0.091(8) Uiso 0.50 1 d PG B 3
H16G H 0.5727 0.5738 0.2983 0.109 Uiso 0.50 1 calc PR B 3
C17G C 0.6116(9) 0.6257(4) 0.2343(5) 0.068(5) Uiso 0.50 1 d PG B 3
H17G H 0.5823 0.6592 0.2473 0.082 Uiso 0.50 1 calc PR B 3
C18G C 0.6601(8) 0.6275(3) 0.1849(5) 0.088(6) Uiso 0.50 1 d PG B 3
H18G H 0.6640 0.6621 0.1642 0.106 Uiso 0.50 1 calc PR B 3
C19G C 0.7029(8) 0.5785(4) 0.1659(4) 0.060(4) Uiso 0.50 1 d PG B 3
H19G H 0.7360 0.5797 0.1322 0.072 Uiso 0.50 1 calc PR B 3
C13J C 0.7346(5) 0.4697(4) 0.1735(3) 0.055(2) Uiso 0.50 1 d P B 4
C14J C 0.6655(6) 0.5104(5) 0.2029(4) 0.050(4) Uiso 0.50 1 d PGD B 4
C15J C 0.5760(6) 0.5074(4) 0.1873(5) 0.089(7) Uiso 0.50 1 d PG B 4
H15J H 0.5571 0.4810 0.1593 0.107 Uiso 0.50 1 calc PR B 4
C16J C 0.5143(6) 0.5431(5) 0.2126(6) 0.110(8) Uiso 0.50 1 d PG B 4
H16J H 0.4531 0.5411 0.2020 0.132 Uiso 0.50 1 calc PR B 4
C17J C 0.5419(7) 0.5818(6) 0.2536(6) 0.106(8) Uiso 0.50 1 d PG B 4
H17J H 0.4997 0.6062 0.2710 0.128 Uiso 0.50 1 calc PR B 4
C18J C 0.6314(7) 0.5848(5) 0.2692(5) 0.067(6) Uiso 0.50 1 d PG B 4
H18J H 0.6503 0.6112 0.2972 0.081 Uiso 0.50 1 calc PR B 4
C19J C 0.6932(6) 0.5491(5) 0.2439(5) 0.076(5) Uiso 0.50 1 d PG B 4
H19J H 0.7543 0.5511 0.2545 0.091 Uiso 0.50 1 calc PR B 4
C20G C 0.7014(5) 0.4483(4) 0.1159(3) 0.051(2) Uani 1 1 d . . .
N1G N 0.7456(4) 0.4227(3) 0.2136(3) 0.0501(17) Uani 1 1 d . . .
O1G O 0.8872(4) 0.4504(2) 0.2309(2) 0.0578(14) Uani 1 1 d . . .
O2G O 0.6030(4) 0.3951(3) 0.1993(3) 0.079(2) Uani 1 1 d . . .
O3G O 0.6612(4) 0.4843(2) 0.0871(2) 0.0664(17) Uani 1 1 d . B .
O4G O 0.7227(3) 0.3985(2) 0.1027(2) 0.0460(12) Uani 1 1 d . A .
C1H C 0.3853(7) 0.2931(7) 0.1661(6) 0.083(6) Uiso 0.50 1 d PD A 1
C2H C 0.3596(7) 0.2350(7) 0.1715(8) 0.135(11) Uiso 0.50 1 d PD A 1
C3H C 0.3535(6) 0.1998(7) 0.1241(8) 0.096(7) Uiso 0.50 1 d PD A 1
C4H C 0.3725(9) 0.2197(7) 0.0707(8) 0.144(12) Uiso 0.50 1 d PD A 1
C5H C 0.3994(9) 0.2803(6) 0.0630(6) 0.093(7) Uiso 0.50 1 d PD A 1
C6H C 0.3404(12) 0.2135(11) 0.2245(9) 0.171(16) Uiso 0.50 1 d PD A 1
H6H H 0.3444 0.2381 0.2562 0.205 Uiso 0.50 1 calc PR A 1
C7H C 0.3143(13) 0.1543(12) 0.2324(11) 0.22(2) Uiso 0.50 1 d PD A 1
H7H H 0.3017 0.1401 0.2688 0.265 Uiso 0.50 1 calc PR A 1
C8H C 0.3087(12) 0.1218(11) 0.1895(11) 0.172(14) Uiso 0.50 1 d PD A 1
H8H H 0.2913 0.0831 0.1949 0.206 Uiso 0.50 1 calc PR A 1
C9H C 0.3254(10) 0.1386(7) 0.1390(9) 0.124(9) Uiso 0.50 1 d PD A 1
C10H C 0.3188(11) 0.1061(9) 0.0926(9) 0.114(8) Uiso 0.50 1 d PD A 1
H10H H 0.3011 0.0673 0.0964 0.137 Uiso 0.50 1 calc PR A 1
C11H C 0.3365(11) 0.1267(8) 0.0402(9) 0.112(8) Uiso 0.50 1 d PD A 1
H11H H 0.3293 0.1014 0.0093 0.135 Uiso 0.50 1 calc PR A 1
C12H C 0.3652(9) 0.1845(7) 0.0287(8) 0.085(4) Uiso 0.50 1 d PD A 1
H12H H 0.3784 0.1964 -0.0084 0.102 Uiso 0.50 1 calc PR A 1
C13H C 0.4327(9) 0.3724(5) 0.1071(7) 0.085(4) Uiso 0.50 1 d PD A 1
H13H H 0.4510 0.3834 0.1462 0.102 Uiso 0.50 1 calc PR A 1
C14H C 0.3567(10) 0.4122(6) 0.0921(6) 0.064(5) Uiso 0.50 1 d PD A 1
C15H C 0.3113(9) 0.4154(5) 0.0391(5) 0.106(8) Uiso 0.50 1 d PD A 1
H15H H 0.3322 0.3943 0.0078 0.127 Uiso 0.50 1 calc PR A 1
C16H C 0.2362(9) 0.4500(5) 0.0342(5) 0.105(9) Uiso 0.50 1 d PRD A 1
H16H H 0.2008 0.4489 0.0009 0.126 Uiso 0.50 1 calc PR A 1
C17H C 0.2128(9) 0.4861(5) 0.0780(5) 0.111(16) Uiso 0.50 1 d PRD A 1
H17H H 0.1615 0.5097 0.0746 0.133 Uiso 0.50 1 calc PR A 1
C18H C 0.2646(9) 0.4876(5) 0.1267(5) 0.170(14) Uiso 0.50 1 d PRD A 1
H18H H 0.2486 0.5123 0.1567 0.204 Uiso 0.50 1 calc PR A 1
C19H C 0.3397(9) 0.4531(5) 0.1317(5) 0.140(11) Uiso 0.50 1 d PRD A 1
H19H H 0.3794 0.4579 0.1627 0.168 Uiso 0.50 1 calc PR A 1
C20H C 0.5151(8) 0.3847(6) 0.0708(7) 0.056(5) Uiso 0.50 1 d PD A 1
N1H N 0.4048(7) 0.3133(5) 0.1112(5) 0.065(4) Uiso 0.50 1 d PD A 1
O1H O 0.3903(9) 0.3261(7) 0.2060(6) 0.107(5) Uiso 0.50 1 d PD A 1
O2H O 0.4158(8) 0.3013(6) 0.0178(5) 0.085(4) Uiso 0.50 1 d PD A 1
O3H O 0.5176(8) 0.4346(6) 0.0522(6) 0.067(5) Uiso 0.50 1 d PD A 1
O4H O 0.5744(7) 0.3481(7) 0.0714(7) 0.064(6) Uiso 0.50 1 d PD A 1
C1I C 0.3342(8) 0.3701(6) -0.0164(7) 0.109(8) Uiso 0.50 1 d PD A 2
C2I C 0.2748(8) 0.4120(5) -0.0387(7) 0.086(6) Uiso 0.50 1 d PD A 2
C3I C 0.2327(7) 0.4523(5) -0.0045(6) 0.081(6) Uiso 0.50 1 d PD A 2
C4I C 0.2450(8) 0.4530(6) 0.0533(7) 0.069(5) Uiso 0.50 1 d PD A 2
C5I C 0.3076(9) 0.4107(6) 0.0769(6) 0.073(5) Uiso 0.50 1 d PD A 2
C6I C 0.2569(12) 0.4146(8) -0.0960(8) 0.125(9) Uiso 0.50 1 d PD A 2
H6I H 0.2848 0.3880 -0.1203 0.150 Uiso 0.50 1 calc PR A 2
C7I C 0.1968(11) 0.4568(8) -0.1197(8) 0.097(7) Uiso 0.50 1 d PD A 2
H7I H 0.1866 0.4576 -0.1591 0.116 Uiso 0.50 1 calc PR A 2
C8I C 0.1575(11) 0.4929(8) -0.0886(8) 0.102(7) Uiso 0.50 1 d PD A 2
H8I H 0.1174 0.5195 -0.1052 0.122 Uiso 0.50 1 calc PR A 2
C9I C 0.1707(10) 0.4943(7) -0.0345(7) 0.093(7) Uiso 0.50 1 d PD A 2
C10I C 0.1337(11) 0.5315(8) 0.0019(8) 0.111(8) Uiso 0.50 1 d PD A 2
H10I H 0.0942 0.5596 -0.0130 0.133 Uiso 0.50 1 calc PR A 2
C11I C 0.1490(10) 0.5315(7) 0.0585(8) 0.119(9) Uiso 0.50 1 d PD A 2
H11I H 0.1190 0.5589 0.0808 0.142 Uiso 0.50 1 calc PR A 2
C12I C 0.2088(10) 0.4917(7) 0.0858(9) 0.089(12) Uiso 0.50 1 d PD A 2
H12I H 0.2212 0.4934 0.1250 0.107 Uiso 0.50 1 calc PR A 2
C13I C 0.4172(10) 0.3323(7) 0.0650(8) 0.111(8) Uiso 0.50 1 d PD A 2
H13I H 0.4248 0.3052 0.0329 0.133 Uiso 0.50 1 calc PR A 2
C14I C 0.3967(16) 0.2913(8) 0.1130(7) 0.100(9) Uiso 0.50 1 d PD A 2
C15I C 0.3633(10) 0.2355(6) 0.1046(6) 0.152(13) Uiso 0.50 1 d PD A 2
H15I H 0.3565 0.2208 0.0676 0.183 Uiso 0.50 1 calc PR A 2
C16I C 0.3402(10) 0.2022(6) 0.1505(6) 0.104(8) Uiso 0.50 1 d PRD A 2
H16I H 0.3165 0.1648 0.1449 0.125 Uiso 0.50 1 calc PR A 2
C17I C 0.3517(10) 0.2234(6) 0.2046(6) 0.148(13) Uiso 0.50 1 d PRD A 2
H17I H 0.3359 0.2006 0.2359 0.178 Uiso 0.50 1 calc PR A 2
C18I C 0.3863(10) 0.2780(6) 0.2128(6) 0.125(9) Uiso 0.50 1 d PRD A 2
H18I H 0.3941 0.2925 0.2497 0.150 Uiso 0.50 1 calc PR A 2
C19I C 0.4093(10) 0.3114(6) 0.1669(6) 0.137(12) Uiso 0.50 1 d PRD A 2
H19I H 0.4341 0.3484 0.1727 0.164 Uiso 0.50 1 calc PR A 2
C20I C 0.5080(8) 0.3647(8) 0.0652(9) 0.071(6) Uiso 0.50 1 d PD A 2
N1I N 0.3469(8) 0.3700(6) 0.0434(6) 0.100(6) Uiso 0.50 1 d PD A 2
O1I O 0.3746(11) 0.3337(7) -0.0433(8) 0.143(7) Uiso 0.50 1 d PD A 2
O2I O 0.3246(10) 0.4106(6) 0.1278(6) 0.132(6) Uiso 0.50 1 d PD A 2
O3I O 0.5152(8) 0.4160(6) 0.0464(6) 0.067(5) Uiso 0.50 1 d PD A 2
O4I O 0.5754(7) 0.3328(7) 0.0670(6) 0.053(5) Uiso 0.50 1 d PD A 2
C21 C 0.9987(7) -0.0472(4) 0.5509(4) 0.074(3) Uani 1 1 d . C 3
H21A H 0.9635 -0.0711 0.5769 0.089 Uiso 1 1 calc R C 3
H21B H 1.0100 -0.0097 0.5688 0.089 Uiso 1 1 calc R C 3
C22 C 1.0845(7) -0.0760(5) 0.5378(6) 0.093(4) Uani 1 1 d . C 3
H22A H 1.1016 -0.1034 0.5677 0.111 Uiso 1 1 calc R C 3
H22B H 1.1330 -0.0476 0.5333 0.111 Uiso 1 1 calc R C 3
C23 C 1.0657(8) -0.1063(5) 0.4839(5) 0.100(4) Uani 1 1 d . C 3
H23A H 1.0445 -0.1457 0.4910 0.120 Uiso 1 1 calc R C 3
H23B H 1.1200 -0.1082 0.4608 0.120 Uiso 1 1 calc R C 3
C24 C 0.9950(7) -0.0718(4) 0.4550(4) 0.076(3) Uani 1 1 d . C 3
H24A H 1.0217 -0.0456 0.4272 0.091 Uiso 1 1 calc R C 3
H24B H 0.9520 -0.0972 0.4354 0.091 Uiso 1 1 calc R C 3
O5 O 0.9515(4) -0.0399(2) 0.4986(2) 0.0533(14) Uani 1 1 d . C 3
C25 C 0.6587(5) 0.2272(3) 0.4721(4) 0.055(2) Uani 1 1 d . C 3
H25A H 0.6264 0.2425 0.4389 0.066 Uiso 1 1 calc R C 3
H25B H 0.6372 0.1879 0.4795 0.066 Uiso 1 1 calc R C 3
C26 C 0.6438(7) 0.2635(5) 0.5206(5) 0.087(3) Uani 1 1 d . C 3
H26A H 0.6478 0.2413 0.5559 0.105 Uiso 1 1 calc R C 3
H26B H 0.5849 0.2825 0.5183 0.105 Uiso 1 1 calc R C 3
C27 C 0.7194(6) 0.3067(4) 0.5164(5) 0.080(3) Uani 1 1 d . C 3
H27A H 0.7030 0.3385 0.4909 0.096 Uiso 1 1 calc R C 3
H27B H 0.7349 0.3226 0.5538 0.096 Uiso 1 1 calc R C 3
C28 C 0.7951(6) 0.2727(3) 0.4934(4) 0.056(2) Uani 1 1 d . C 3
H28A H 0.8322 0.2967 0.4686 0.067 Uiso 1 1 calc R C 3
H28B H 0.8331 0.2575 0.5242 0.067 Uiso 1 1 calc R C 3
O6 O 0.7541(3) 0.2270(2) 0.4624(2) 0.0432(12) Uani 1 1 d . C 3
C29 C 0.4667(13) 0.5499(7) -0.0402(7) 0.151(6) Uani 1 1 d U A 3
H29A H 0.4972 0.5552 -0.0765 0.181 Uiso 1 1 calc R A 3
H29B H 0.4283 0.5156 -0.0428 0.181 Uiso 1 1 calc R A 3
C30 C 0.4158(14) 0.5987(10) -0.0270(8) 0.185(10) Uani 1 1 d . A 3
H30A H 0.3536 0.5937 -0.0404 0.222 Uiso 1 1 calc R A 3
H30B H 0.4410 0.6330 -0.0453 0.222 Uiso 1 1 calc R A 3
C31 C 0.4182(15) 0.6053(10) 0.0336(7) 0.206(12) Uani 1 1 d . A 3
H31A H 0.3578 0.6005 0.0492 0.247 Uiso 1 1 calc R A 3
H31B H 0.4407 0.6438 0.0440 0.247 Uiso 1 1 calc R A 3
C32 C 0.4796(12) 0.5599(8) 0.0555(7) 0.153(6) Uani 1 1 d U A 3
H32A H 0.5185 0.5749 0.0859 0.184 Uiso 1 1 calc R A 3
H32B H 0.4457 0.5267 0.0698 0.184 Uiso 1 1 calc R A 3
O7 O 0.5322(5) 0.5440(3) 0.0059(3) 0.086(2) Uani 1 1 d U A 3
C33 C 0.7069(7) 0.2315(4) 0.0022(5) 0.076(3) Uani 1 1 d . A 3
H33A H 0.6625 0.2407 -0.0275 0.091 Uiso 1 1 calc R A 3
H33B H 0.6761 0.2126 0.0338 0.091 Uiso 1 1 calc R A 3
C34 C 0.7780(8) 0.1944(5) -0.0198(7) 0.106(4) Uani 1 1 d . A 3
H34A H 0.7807 0.1584 0.0021 0.127 Uiso 1 1 calc R A 3
H34B H 0.7647 0.1845 -0.0595 0.127 Uiso 1 1 calc R A 3
C35 C 0.8596(9) 0.2225(6) -0.0162(8) 0.139(6) Uani 1 1 d . A 3
H35A H 0.8887 0.2228 -0.0532 0.167 Uiso 1 1 calc R A 3
H35B H 0.8994 0.2028 0.0110 0.167 Uiso 1 1 calc R A 3
C36 C 0.8422(7) 0.2823(5) 0.0027(5) 0.080(3) Uani 1 1 d . A 3
H36A H 0.8836 0.2929 0.0337 0.096 Uiso 1 1 calc R A 3
H36B H 0.8503 0.3095 -0.0286 0.096 Uiso 1 1 calc R A 3
O8 O 0.7531(4) 0.2834(2) 0.0214(2) 0.0559(14) Uani 1 1 d . A 3
O41 O 0.6761(8) 0.7425(6) 0.3114(5) 0.169(3) Uiso 1 1 d D D 3
C41 C 0.6791(9) 0.7759(9) 0.2596(7) 0.169(3) Uiso 1 1 d D D 3
H41A H 0.6650 0.8165 0.2676 0.203 Uiso 1 1 calc R D 3
H41B H 0.6343 0.7612 0.2324 0.203 Uiso 1 1 calc R D 3
C42 C 0.7688(11) 0.7716(9) 0.2356(6) 0.169(3) Uiso 1 1 d D D 3
H42A H 0.7883 0.8089 0.2202 0.203 Uiso 1 1 calc R D 3
H42B H 0.7704 0.7425 0.2054 0.203 Uiso 1 1 calc R D 3
C43 C 0.8275(9) 0.7537(9) 0.2857(8) 0.169(3) Uiso 1 1 d D D 3
H43A H 0.8786 0.7301 0.2736 0.203 Uiso 1 1 calc R D 3
H43B H 0.8501 0.7875 0.3065 0.203 Uiso 1 1 calc R D 3
C44 C 0.7651(11) 0.7200(8) 0.3200(7) 0.169(3) Uiso 1 1 d D D 3
H44A H 0.7671 0.6792 0.3087 0.203 Uiso 1 1 calc R D 3
H44B H 0.7822 0.7227 0.3601 0.203 Uiso 1 1 calc R D 3
O51 O 0.6014(13) 0.4359(9) 0.3465(9) 0.166(4) Uiso 0.588(14) 1 d PD E 7
C51 C 0.5073(16) 0.4227(16) 0.3236(11) 0.166(4) Uiso 0.588(14) 1 d PD E 7
H51A H 0.4736 0.4588 0.3184 0.199 Uiso 0.588(14) 1 calc PR E 7
H51B H 0.5114 0.4035 0.2867 0.199 Uiso 0.588(14) 1 calc PR E 7
C52 C 0.4601(14) 0.3850(15) 0.3638(13) 0.166(4) Uiso 0.588(14) 1 d PD E 7
H52A H 0.4396 0.3497 0.3446 0.199 Uiso 0.588(14) 1 calc PR E 7
H52B H 0.4074 0.4049 0.3790 0.199 Uiso 0.588(14) 1 calc PR E 7
C53 C 0.5247(18) 0.3701(14) 0.4109(11) 0.166(4) Uiso 0.588(14) 1 d PD E 7
H53A H 0.5310 0.3280 0.4140 0.199 Uiso 0.588(14) 1 calc PR E 7
H53B H 0.5023 0.3849 0.4470 0.199 Uiso 0.588(14) 1 calc PR E 7
C54 C 0.6139(15) 0.3969(14) 0.3979(12) 0.166(4) Uiso 0.588(14) 1 d PD E 7
H54A H 0.6583 0.3668 0.3899 0.199 Uiso 0.588(14) 1 calc PR E 7
H54B H 0.6355 0.4196 0.4304 0.199 Uiso 0.588(14) 1 calc PR E 7
O52 O 0.512(2) 0.4625(12) 0.3442(12) 0.166(4) Uiso 0.412(14) 1 d PD E 8
C55 C 0.5843(16) 0.4224(11) 0.3635(15) 0.166(4) Uiso 0.412(14) 1 d PD E 8
H55A H 0.6447 0.4390 0.3600 0.199 Uiso 0.412(14) 1 calc PR E 8
H55B H 0.5814 0.3847 0.3444 0.199 Uiso 0.412(14) 1 calc PR E 8
C56 C 0.553(2) 0.420(2) 0.4235(12) 0.166(4) Uiso 0.412(14) 1 d PD E 8
H56A H 0.5839 0.3890 0.4447 0.199 Uiso 0.412(14) 1 calc PR E 8
H56B H 0.5630 0.4568 0.4430 0.199 Uiso 0.412(14) 1 calc PR E 8
C57 C 0.459(2) 0.4077(19) 0.4163(14) 0.166(4) Uiso 0.412(14) 1 d PD E 8
H57A H 0.4238 0.4310 0.4426 0.199 Uiso 0.412(14) 1 calc PR E 8
H57B H 0.4472 0.3668 0.4237 0.199 Uiso 0.412(14) 1 calc PR E 8
C58 C 0.4355(18) 0.4220(19) 0.3584(15) 0.166(4) Uiso 0.412(14) 1 d PD E 8
H58A H 0.3770 0.4415 0.3558 0.199 Uiso 0.412(14) 1 calc PR E 8
H58B H 0.4349 0.3878 0.3339 0.199 Uiso 0.412(14) 1 calc PR E 8
O61 O 0.0180(10) 0.0667(6) 0.8371(7) 0.206(4) Uiso 1 1 d D . .
C61 C 0.0611(16) 0.0960(9) 0.7921(7) 0.206(4) Uiso 1 1 d D . .
H61A H 0.0194 0.1004 0.7599 0.247 Uiso 1 1 calc R . .
H61B H 0.1134 0.0737 0.7795 0.247 Uiso 1 1 calc R . .
C62 C 0.0895(13) 0.1521(8) 0.8125(8) 0.206(4) Uiso 1 1 d D . .
H62A H 0.0520 0.1828 0.7960 0.247 Uiso 1 1 calc R . .
H62B H 0.1526 0.1594 0.8031 0.247 Uiso 1 1 calc R . .
C63 C 0.0781(15) 0.1490(9) 0.8732(8) 0.206(4) Uiso 1 1 d D . .
H63A H 0.1326 0.1336 0.8916 0.247 Uiso 1 1 calc R . .
H63B H 0.0659 0.1875 0.8888 0.247 Uiso 1 1 calc R . .
C64 C 0.0043(13) 0.1117(9) 0.8820(7) 0.206(4) Uiso 1 1 d D . .
H64A H -0.0531 0.1320 0.8766 0.247 Uiso 1 1 calc R . .
H64B H 0.0063 0.0947 0.9201 0.247 Uiso 1 1 calc R . .
O71 O 0.3196(14) 0.0477(10) 0.3989(9) 0.156(4) Uiso 0.541(11) 1 d PD F 9
C71 C 0.2632(19) -0.0060(10) 0.3971(13) 0.156(4) Uiso 0.541(11) 1 d PD F 9
H71A H 0.2908 -0.0360 0.3736 0.188 Uiso 0.541(11) 1 calc PR F 9
H71B H 0.2534 -0.0214 0.4353 0.188 Uiso 0.541(11) 1 calc PR F 9
C72 C 0.1775(15) 0.0157(15) 0.3710(14) 0.156(4) Uiso 0.541(11) 1 d PD F 9
H72A H 0.1421 0.0380 0.3982 0.188 Uiso 0.541(11) 1 calc PR F 9
H72B H 0.1408 -0.0160 0.3558 0.188 Uiso 0.541(11) 1 calc PR F 9
C73 C 0.215(2) 0.0541(13) 0.3239(11) 0.156(4) Uiso 0.541(11) 1 d PD F 9
H73A H 0.2400 0.0311 0.2930 0.188 Uiso 0.541(11) 1 calc PR F 9
H73B H 0.1682 0.0801 0.3085 0.188 Uiso 0.541(11) 1 calc PR F 9
C74 C 0.2843(19) 0.0858(10) 0.3552(12) 0.156(4) Uiso 0.541(11) 1 d PD F 9
H74A H 0.3326 0.0975 0.3296 0.188 Uiso 0.541(11) 1 calc PR F 9
H74B H 0.2588 0.1207 0.3723 0.188 Uiso 0.541(11) 1 calc PR F 9
O72 O 0.3258(13) 0.0150(12) 0.3470(10) 0.156(4) Uiso 0.459(11) 1 d PD F 10
C75 C 0.2456(18) 0.0108(12) 0.3103(9) 0.156(4) Uiso 0.459(11) 1 d PD F 10
H75A H 0.2477 0.0402 0.2804 0.188 Uiso 0.459(11) 1 calc PR F 10
H75B H 0.2428 -0.0274 0.2924 0.188 Uiso 0.459(11) 1 calc PR F 10
C76 C 0.1669(15) 0.020(2) 0.3458(14) 0.156(4) Uiso 0.459(11) 1 d PD F 10
H76A H 0.1195 -0.0080 0.3360 0.188 Uiso 0.459(11) 1 calc PR F 10
H76B H 0.1430 0.0590 0.3404 0.188 Uiso 0.459(11) 1 calc PR F 10
C77 C 0.198(2) 0.011(2) 0.4052(11) 0.156(4) Uiso 0.459(11) 1 d PD F 10
H77A H 0.1935 -0.0292 0.4164 0.188 Uiso 0.459(11) 1 calc PR F 10
H77B H 0.1618 0.0349 0.4313 0.188 Uiso 0.459(11) 1 calc PR F 10
C78 C 0.294(2) 0.032(2) 0.4044(11) 0.156(4) Uiso 0.459(11) 1 d PD F 10
H78A H 0.2984 0.0735 0.4100 0.188 Uiso 0.459(11) 1 calc PR F 10
H78B H 0.3301 0.0122 0.4340 0.188 Uiso 0.459(11) 1 calc PR F 10

loop_
_atom_site_aniso_label
_atom_site_aniso_U_11
_atom_site_aniso_U_22
_atom_site_aniso_U_33
_atom_site_aniso_U_23
_atom_site_aniso_U_13
_atom_site_aniso_U_12
Cu1 0.0437(5) 0.0305(5) 0.0433(5) -0.0005(4) -0.0087(4) 0.0063(4)
Cu2 0.0390(5) 0.0285(5) 0.0477(5) -0.0010(4) -0.0068(4) 0.0027(4)
Cu3 0.0717(7) 0.0613(7) 0.0413(6) -0.0091(5) -0.0190(5) 0.0258(6)
Cu4 0.0562(6) 0.0508(6) 0.0382(5) -0.0028(4) -0.0120(4) 0.0085(5)
C1A 0.036(4) 0.047(5) 0.077(7) -0.013(5) -0.017(4) 0.010(4)
C2A 0.040(4) 0.030(4) 0.080(6) -0.010(4) -0.008(4) 0.006(3)
C3A 0.038(4) 0.038(4) 0.064(5) 0.002(4) -0.005(4) 0.001(3)
C4A 0.036(4) 0.041(4) 0.062(5) -0.012(4) -0.015(4) 0.001(3)
C5A 0.033(4) 0.035(5) 0.066(6) 0.002(4) -0.007(4) 0.003(3)
C6A 0.053(5) 0.066(6) 0.077(6) -0.019(5) -0.001(4) 0.014(5)
C7A 0.068(6) 0.042(5) 0.096(8) -0.005(5) -0.008(5) -0.008(4)
C8A 0.071(6) 0.035(5) 0.105(8) 0.004(5) 0.002(5) -0.001(4)
C9A 0.037(4) 0.051(5) 0.095(7) 0.001(5) -0.007(4) -0.001(4)
C10A 0.068(6) 0.052(6) 0.076(7) 0.007(5) 0.000(5) 0.001(5)
C11A 0.068(6) 0.057(6) 0.058(5) -0.006(4) -0.009(4) -0.005(4)
C12A 0.057(5) 0.051(5) 0.066(6) 0.001(4) -0.005(4) 0.004(4)
C13A 0.044(4) 0.045(4) 0.049(5) -0.009(4) -0.011(4) -0.004(4)
C20A 0.039(4) 0.045(5) 0.049(5) -0.009(4) -0.011(3) 0.002(4)
N1A 0.040(3) 0.049(4) 0.052(4) -0.013(3) -0.012(3) 0.003(3)
O1A 0.097(5) 0.056(4) 0.059(4) -0.018(3) -0.011(3) -0.003(3)
O2A 0.059(3) 0.047(3) 0.063(3) -0.006(3) -0.006(3) -0.007(3)
O3A 0.054(3) 0.038(3) 0.047(3) 0.004(2) -0.016(2) 0.004(2)
O4A 0.044(3) 0.033(3) 0.063(3) 0.001(2) -0.005(3) -0.003(2)
C14A 0.045(5) 0.048(5) 0.057(5) -0.002(4) -0.020(4) -0.003(4)
C15A 0.050(5) 0.053(6) 0.112(8) 0.007(5) -0.021(5) -0.004(5)
C16A 0.059(6) 0.072(7) 0.111(9) 0.006(7) -0.027(6) 0.003(5)
C17A 0.090(8) 0.075(7) 0.110(9) 0.022(7) -0.053(7) -0.013(7)
C18A 0.131(11) 0.128(12) 0.082(8) 0.007(8) -0.037(8) 0.045(9)
C19A 0.100(8) 0.114(9) 0.068(7) 0.009(7) -0.022(6) 0.034(7)
C1B 0.045(5) 0.043(5) 0.048(5) -0.006(4) 0.000(4) 0.007(4)
C2B 0.065(5) 0.044(5) 0.040(4) 0.000(4) 0.006(4) 0.003(4)
C3B 0.065(6) 0.042(5) 0.051(5) -0.005(4) -0.004(4) -0.003(4)
C4B 0.057(5) 0.041(5) 0.056(5) 0.012(4) -0.019(4) -0.007(4)
C5B 0.050(5) 0.035(4) 0.046(5) 0.000(4) -0.001(4) 0.000(4)
C6B 0.074(6) 0.042(5) 0.054(5) -0.004(4) 0.003(4) -0.007(4)
C7B 0.102(8) 0.052(6) 0.045(5) 0.010(4) -0.006(5) -0.007(5)
C8B 0.116(9) 0.049(5) 0.036(5) 0.009(4) 0.000(5) 0.019(6)
C9B 0.084(7) 0.046(5) 0.053(5) 0.008(4) -0.022(5) 0.011(5)
C10B 0.086(7) 0.085(8) 0.074(7) 0.001(6) -0.036(6) 0.016(6)
C11B 0.062(6) 0.059(6) 0.108(8) 0.002(6) -0.031(6) 0.001(5)
C12B 0.061(6) 0.060(6) 0.079(7) 0.007(5) -0.029(5) -0.008(5)
C13B 0.052(5) 0.049(5) 0.041(4) 0.003(4) -0.009(4) 0.015(4)
C14B 0.092(7) 0.056(6) 0.043(5) 0.003(4) -0.016(5) 0.028(5)
C15B 0.090(7) 0.038(5) 0.085(7) -0.011(5) -0.010(6) 0.018(5)
C16B 0.150(11) 0.062(7) 0.087(8) -0.022(6) -0.031(8) 0.018(7)
C17B 0.28(2) 0.064(8) 0.066(8) -0.034(7) -0.051(11) 0.084(12)
C18B 0.201(16) 0.076(9) 0.094(9) -0.015(8) 0.021(9) 0.063(10)
C19B 0.131(10) 0.091(8) 0.054(6) 0.002(5) 0.024(6) 0.042(7)
C20B 0.040(4) 0.041(5) 0.040(4) 0.001(4) -0.009(3) -0.005(4)
N1B 0.044(4) 0.045(4) 0.040(4) 0.002(3) -0.009(3) 0.002(3)
O1B 0.057(4) 0.063(4) 0.053(3) 0.003(3) 0.001(3) -0.004(3)
O2B 0.052(3) 0.046(3) 0.063(4) 0.003(3) 0.003(3) -0.005(3)
O3B 0.048(3) 0.043(3) 0.051(3) 0.003(3) -0.005(2) 0.009(2)
O4B 0.050(3) 0.032(3) 0.046(3) 0.002(2) -0.006(2) 0.004(2)
C1C 0.046(5) 0.059(6) 0.084(8) 0.005(5) 0.004(5) 0.002(4)
C2C 0.039(5) 0.043(5) 0.116(9) 0.012(6) 0.003(5) -0.004(4)
C3C 0.039(5) 0.032(5) 0.136(10) -0.023(6) 0.006(6) -0.001(4)
C4C 0.054(5) 0.045(5) 0.085(7) -0.028(5) 0.012(5) -0.005(4)
C5C 0.048(5) 0.039(5) 0.057(6) -0.019(4) 0.006(4) -0.009(4)
C6C 0.043(5) 0.082(8) 0.175(13) 0.034(8) -0.013(7) 0.009(6)
C7C 0.047(7) 0.065(8) 0.239(19) 0.036(10) -0.001(9) 0.030(6)
C8C 0.057(8) 0.074(10) 0.29(3) -0.053(15) -0.009(13) -0.016(7)
C9C 0.042(5) 0.054(7) 0.159(13) -0.032(8) -0.012(6) 0.003(5)
C10C 0.051(7) 0.087(10) 0.185(16) -0.080(11) 0.001(8) -0.012(6)
C11C 0.075(8) 0.128(12) 0.128(12) -0.071(10) 0.016(8) -0.012(8)
C12C 0.055(6) 0.071(7) 0.130(10) -0.042(7) 0.000(6) -0.006(5)
C13C 0.049(4) 0.036(4) 0.051(5) 0.002(4) 0.001(4) 0.003(4)
C14C 0.043(4) 0.036(4) 0.046(4) -0.001(3) -0.006(3) -0.003(3)
C15C 0.066(6) 0.045(5) 0.096(7) -0.003(5) -0.004(5) 0.004(4)
C16C 0.079(7) 0.050(6) 0.124(9) -0.001(6) 0.020(6) -0.021(5)
C17C 0.087(7) 0.039(5) 0.077(6) 0.009(4) -0.011(5) -0.014(5)
C18C 0.058(5) 0.037(5) 0.086(6) -0.009(4) -0.011(5) -0.006(4)
C19C 0.071(6) 0.046(5) 0.071(6) -0.002(4) -0.012(5) -0.002(5)
C20C 0.047(4) 0.029(4) 0.037(4) -0.007(3) -0.002(3) 0.004(4)
N1C 0.044(4) 0.031(3) 0.070(5) 0.006(3) 0.003(3) 0.006(3)
O1C 0.057(4) 0.087(5) 0.090(5) 0.034(4) -0.002(3) 0.028(3)
O2C 0.067(4) 0.051(3) 0.053(3) -0.007(3) 0.004(3) -0.001(3)
O3C 0.049(3) 0.029(3) 0.049(3) -0.003(2) -0.009(2) -0.002(2)
O4C 0.045(3) 0.032(3) 0.051(3) -0.005(2) -0.008(2) -0.002(2)
C1D 0.083(7) 0.054(6) 0.044(5) -0.011(4) -0.001(5) 0.006(5)
C2D 0.112(9) 0.068(7) 0.049(5) 0.008(5) -0.013(6) 0.045(7)
C3D 0.173(13) 0.060(7) 0.025(5) -0.005(4) -0.010(6) 0.034(8)
C4D 0.125(9) 0.059(6) 0.029(4) -0.002(4) -0.012(5) -0.019(7)
C5D 0.084(7) 0.073(7) 0.038(5) -0.006(5) -0.018(5) -0.008(6)
C6D 0.160(12) 0.097(9) 0.054(6) 0.013(6) -0.004(7) 0.076(9)
C7D 0.199(18) 0.108(13) 0.067(8) -0.001(9) -0.004(10) 0.100(12)
C8D 0.27(3) 0.076(11) 0.055(7) -0.010(7) -0.011(12) 0.084(14)
C9D 0.227(17) 0.038(6) 0.041(6) 0.001(5) -0.028(8) -0.022(9)
C10D 0.31(3) 0.068(10) 0.054(8) -0.015(7) -0.030(12) -0.025(14)
C11D 0.27(2) 0.095(12) 0.063(9) 0.012(8) -0.024(11) -0.089(14)
C12D 0.177(13) 0.067(7) 0.053(6) 0.001(5) -0.024(7) -0.044(8)
C13D 0.077(6) 0.034(4) 0.059(5) -0.008(4) 0.000(4) 0.005(4)
C14D 0.127(9) 0.037(5) 0.043(5) -0.012(4) -0.011(5) 0.019(6)
C15D 0.164(12) 0.047(6) 0.084(8) -0.017(6) -0.046(8) 0.027(7)
C16D 0.238(19) 0.066(8) 0.092(10) -0.027(7) -0.066(11) 0.063(10)
C17D 0.31(3) 0.058(8) 0.084(10) -0.013(7) -0.045(13) 0.051(12)
C18D 0.223(14) 0.090(9) 0.138(11) 0.021(9) 0.042(11) 0.002(10)
C19D 0.150(10) 0.030(5) 0.075(7) 0.009(5) 0.022(7) 0.004(6)
C20D 0.047(4) 0.038(5) 0.051(5) 0.003(4) -0.009(4) -0.001(4)
N1D 0.070(5) 0.036(4) 0.054(4) -0.001(3) -0.003(3) 0.004(4)
O1D 0.079(4) 0.085(5) 0.061(4) -0.014(4) 0.011(3) 0.013(4)
O2D 0.068(4) 0.080(5) 0.065(4) -0.013(3) -0.017(3) -0.003(4)
O3D 0.060(3) 0.033(3) 0.047(3) -0.007(2) -0.010(2) 0.009(3)
O4D 0.046(3) 0.040(3) 0.057(3) 0.002(3) 0.000(2) 0.002(2)
C1E 0.102(9) 0.067(7) 0.075(7) -0.018(6) -0.039(6) 0.006(7)
C2E 0.180(14) 0.054(7) 0.043(6) -0.014(5) -0.043(7) 0.027(8)
C3E 0.153(12) 0.075(8) 0.035(5) -0.006(5) -0.031(6) 0.047(8)
C4E 0.102(8) 0.059(6) 0.031(4) -0.002(4) -0.001(5) 0.029(6)
C5E 0.122(10) 0.041(6) 0.043(5) 0.002(4) 0.000(5) 0.020(6)
C6E 0.182(14) 0.064(8) 0.094(9) -0.019(7) -0.050(9) 0.004(8)
C7E 0.25(2) 0.070(9) 0.106(12) -0.039(8) -0.037(15) 0.073(15)
C8E 0.202(18) 0.101(13) 0.079(9) -0.031(8) -0.012(11) 0.088(14)
C9E 0.179(14) 0.073(9) 0.049(6) -0.005(6) -0.008(8) 0.065(10)
C10E 0.220(19) 0.093(11) 0.078(9) -0.012(8) -0.003(11) 0.105(14)
C11E 0.127(10) 0.129(12) 0.056(6) 0.006(7) 0.008(6) 0.051(9)
C12E 0.128(10) 0.080(8) 0.052(6) 0.006(5) 0.016(6) 0.041(8)
C20E 0.072(6) 0.068(6) 0.034(4) 0.000(4) -0.019(4) 0.010(5)
N1E 0.085(6) 0.051(5) 0.055(4) -0.010(4) -0.023(4) 0.022(4)
O1E 0.137(8) 0.086(6) 0.123(7) -0.017(5) -0.063(6) -0.005(6)
O2E 0.116(5) 0.048(4) 0.061(4) 0.007(3) 0.008(4) 0.012(4)
O3E 0.076(4) 0.059(4) 0.041(3) -0.009(3) -0.019(3) 0.020(3)
O4E 0.067(4) 0.055(3) 0.048(3) -0.009(3) -0.022(3) 0.009(3)
C1F 0.089(7) 0.045(5) 0.077(7) 0.010(5) 0.030(6) -0.005(5)
C2F 0.057(5) 0.058(6) 0.098(8) 0.002(6) 0.018(5) 0.001(5)
C3F 0.046(5) 0.056(6) 0.093(8) 0.012(5) -0.006(5) -0.007(5)
C4F 0.042(4) 0.057(5) 0.076(6) -0.001(5) -0.006(4) -0.012(4)
C5F 0.063(6) 0.062(6) 0.064(6) 0.004(5) -0.008(5) -0.015(5)
C6F 0.086(8) 0.076(8) 0.130(10) -0.019(7) 0.024(7) 0.015(7)
C7F 0.104(9) 0.107(10) 0.195(13) 0.004(10) 0.041(10) 0.022(8)
C8F 0.075(8) 0.077(8) 0.200(17) 0.017(10) -0.029(10) 0.024(7)
C9F 0.049(6) 0.059(7) 0.175(14) 0.023(8) -0.016(7) -0.008(5)
C10F 0.081(8) 0.087(9) 0.142(13) 0.027(9) -0.055(9) -0.028(7)
C11F 0.085(8) 0.080(8) 0.098(8) 0.009(7) -0.020(7) -0.029(7)
C12F 0.062(6) 0.070(7) 0.094(8) 0.011(6) -0.026(5) -0.024(5)
C13F 0.056(5) 0.061(5) 0.057(5) -0.006(4) -0.008(4) 0.004(4)
C14F 0.101(8) 0.059(6) 0.083(7) 0.010(6) -0.010(6) -0.002(6)
C15F 0.183(12) 0.067(7) 0.128(10) -0.010(7) -0.026(9) -0.023(8)
C16F 0.187(13) 0.090(9) 0.175(13) -0.016(9) -0.029(11) -0.017(9)
C17F 0.157(11) 0.097(9) 0.161(12) 0.050(9) 0.035(10) -0.013(9)
C18F 0.226(14) 0.116(11) 0.123(10) 0.022(9) 0.068(10) -0.009(10)
C19F 0.31(2) 0.063(8) 0.113(11) 0.030(8) 0.073(13) 0.015(11)
C20F 0.082(6) 0.046(5) 0.039(4) -0.003(4) -0.016(4) -0.001(5)
N1F 0.068(5) 0.046(4) 0.057(5) -0.008(3) 0.005(4) 0.000(4)
O1F 0.117(6) 0.075(5) 0.068(5) 0.003(4) 0.028(4) 0.004(4)
O2F 0.074(4) 0.065(4) 0.069(4) -0.019(3) -0.008(3) -0.001(3)
O3F 0.085(4) 0.047(3) 0.071(4) -0.014(3) -0.024(3) 0.025(3)
O4F 0.067(3) 0.048(4) 0.057(3) -0.009(3) -0.016(3) 0.011(3)
C1G 0.032(4) 0.044(4) 0.046(4) 0.000(4) -0.013(3) 0.004(4)
C2G 0.052(5) 0.050(5) 0.037(4) 0.003(4) -0.009(3) 0.006(4)
C3G 0.043(4) 0.051(5) 0.038(4) -0.006(4) 0.003(3) -0.013(4)
C4G 0.062(6) 0.076(6) 0.041(5) -0.008(4) 0.007(4) -0.012(5)
C5G 0.042(5) 0.069(6) 0.042(4) -0.008(4) -0.010(4) -0.001(4)
C6G 0.053(5) 0.057(5) 0.040(4) 0.002(4) -0.004(4) -0.002(4)
C7G 0.055(5) 0.056(5) 0.067(6) 0.005(4) -0.028(4) 0.010(5)
C8G 0.077(6) 0.048(5) 0.053(5) 0.003(4) -0.012(4) 0.011(5)
C9G 0.065(6) 0.044(5) 0.045(5) -0.002(4) 0.009(4) -0.005(4)
C10G 0.109(9) 0.065(6) 0.046(5) 0.002(5) -0.001(5) -0.022(6)
C11G 0.092(8) 0.094(8) 0.072(7) -0.006(6) 0.011(6) -0.049(7)
C12G 0.054(5) 0.102(8) 0.063(6) 0.007(6) -0.013(4) -0.021(5)
C20G 0.052(5) 0.056(5) 0.044(5) -0.003(4) -0.001(4) 0.011(4)
N1G 0.060(4) 0.051(4) 0.039(4) 0.000(3) -0.009(3) 0.007(3)
O1G 0.058(3) 0.057(3) 0.059(4) 0.015(3) -0.020(3) -0.007(3)
O2G 0.043(3) 0.129(6) 0.065(4) 0.005(4) -0.019(3) -0.005(4)
O3G 0.095(4) 0.056(3) 0.048(3) -0.008(3) -0.029(3) 0.033(3)
O4G 0.051(3) 0.051(3) 0.036(3) 0.002(2) -0.009(2) 0.009(3)
C21 0.080(7) 0.070(6) 0.071(6) 0.011(5) -0.020(5) 0.029(5)
C22 0.062(6) 0.095(8) 0.120(10) 0.019(7) -0.034(6) 0.023(6)
C23 0.115(9) 0.099(9) 0.086(8) -0.002(7) -0.034(7) 0.055(7)
C24 0.099(7) 0.068(6) 0.060(6) 0.001(5) 0.006(5) 0.052(6)
O5 0.055(3) 0.057(3) 0.048(3) 0.006(3) -0.009(3) 0.019(3)
C25 0.042(5) 0.031(4) 0.092(6) 0.003(4) -0.012(4) 0.007(3)
C26 0.067(6) 0.087(8) 0.109(9) -0.044(7) 0.009(6) -0.008(6)
C27 0.073(6) 0.050(6) 0.116(9) -0.051(6) -0.001(6) -0.002(5)
C28 0.059(5) 0.034(4) 0.076(6) -0.012(4) -0.004(4) -0.003(4)
O6 0.041(3) 0.026(3) 0.063(3) -0.005(2) -0.004(2) -0.001(2)
C29 0.181(12) 0.127(11) 0.142(11) -0.006(9) -0.051(10) 0.056(10)
C30 0.187(18) 0.21(2) 0.154(17) -0.005(14) -0.018(13) 0.153(17)
C31 0.25(2) 0.27(3) 0.097(12) 0.038(14) -0.007(12) 0.19(2)
C32 0.164(12) 0.158(12) 0.138(11) -0.016(10) 0.029(10) 0.076(10)
O7 0.100(5) 0.094(5) 0.062(4) -0.005(4) -0.019(4) 0.065(4)
C33 0.067(6) 0.054(6) 0.106(8) -0.016(6) -0.024(6) -0.011(5)
C34 0.107(10) 0.046(6) 0.163(13) -0.023(7) 0.003(9) -0.001(7)
C35 0.098(10) 0.087(10) 0.23(2) -0.033(11) 0.034(11) 0.016(8)
C36 0.062(6) 0.075(7) 0.105(8) 0.016(6) 0.013(6) 0.022(5)
O8 0.059(4) 0.049(3) 0.059(3) -0.003(3) -0.006(3) 0.000(3)

loop_
_atom_type_symbol
_atom_type_description
_atom_type_scat_dispersion_real
_atom_type_scat_dispersion_imag
_atom_type_scat_source
C C 0.0033 0.0016 'International Tables Vol C Tables 4.2.6.8 and 6.1.1.4'
H H 0.0000 0.0000 'International Tables Vol C Tables 4.2.6.8 and 6.1.1.4'
N N 0.0061 0.0033 'International Tables Vol C Tables 4.2.6.8 and 6.1.1.4'
O O 0.0106 0.0060 'International Tables Vol C Tables 4.2.6.8 and 6.1.1.4'
Cu Cu 0.3201 1.2651 'International Tables Vol C Tables 4.2.6.8 and 6.1.1.4'

loop_
_geom_angle_atom_site_label_1
_geom_angle_atom_site_label_2
_geom_angle_atom_site_label_3
_geom_angle
O3B Cu1 O3D 171.6(2)
O3B Cu1 O3A 91.3(2)
O3D Cu1 O3A 88.8(2)
O3B Cu1 O3C 87.9(2)
O3D Cu1 O3C 89.7(2)
O3A Cu1 O3C 164.3(2)
O3B Cu1 O5 93.5(2)
O3D Cu1 O5 94.9(2)
O3A Cu1 O5 91.9(2)
O3C Cu1 O5 103.7(2)
O3B Cu1 Cu2 83.04(15)
O3D Cu1 Cu2 88.71(15)
O3A Cu1 Cu2 79.51(14)
O3C Cu1 Cu2 84.87(14)
O5 Cu1 Cu2 170.65(16)
O4C Cu2 O4A 173.4(2)
O4C Cu2 O4B 87.8(2)
O4A Cu2 O4B 90.6(2)
O4C Cu2 O4D 89.0(2)
O4A Cu2 O4D 91.0(2)
O4B Cu2 O4D 165.5(2)
O4C Cu2 O6 93.61(19)
O4A Cu2 O6 93.03(19)
O4B Cu2 O6 106.4(2)
O4D Cu2 O6 87.9(2)
O4C Cu2 Cu1 83.61(14)
O4A Cu2 Cu1 89.85(15)
O4B Cu2 Cu1 85.73(14)
O4D Cu2 Cu1 79.91(14)
O6 Cu2 Cu1 167.53(14)
O3H Cu3 O3F 169.2(5)
O3H Cu3 O3E 93.0(6)
O3F Cu3 O3E 90.7(3)
O3H Cu3 O3G 85.3(6)
O3F Cu3 O3G 89.6(3)
O3E Cu3 O3G 171.5(2)
O3H Cu3 O3I 12.4(7)
O3F Cu3 O3I 160.1(5)
O3E Cu3 O3I 84.7(5)
O3G Cu3 O3I 92.2(5)
O3H Cu3 O7 87.9(5)
O3F Cu3 O7 102.1(3)
O3E Cu3 O7 92.3(2)
O3G Cu3 O7 95.9(2)
O3I Cu3 O7 97.4(5)
O3H Cu3 Cu4 81.6(4)
O3F Cu3 Cu4 88.42(17)
O3E Cu3 Cu4 88.03(17)
O3G Cu3 Cu4 83.49(16)
O3I Cu3 Cu4 72.1(4)
O7 Cu3 Cu4 169.5(2)
O4H Cu4 O4F 166.4(5)
O4H Cu4 O4E 90.9(5)
O4F Cu4 O4E 90.6(2)
O4H Cu4 O4G 85.2(5)
O4F Cu4 O4G 89.9(2)
O4E Cu4 O4G 165.4(2)
O4H Cu4 O4I 10.9(7)
O4F Cu4 O4I 175.5(4)
O4E Cu4 O4I 86.6(5)
O4G Cu4 O4I 91.9(5)
O4H Cu4 O8 106.2(5)
O4F Cu4 O8 87.4(2)
O4E Cu4 O8 88.1(2)
O4G Cu4 O8 106.5(2)
O4I Cu4 O8 96.0(5)
O4H Cu4 Cu3 86.6(4)
O4F Cu4 Cu3 80.31(16)
O4E Cu4 Cu3 80.50(16)
O4G Cu4 Cu3 85.19(15)
O4I Cu4 Cu3 95.7(4)
O8 Cu4 Cu3 163.05(15)
O1A C1A N1A 119.8(8)
O1A C1A C2A 123.8(7)
N1A C1A C2A 116.4(7)
C6A C2A C3A 120.1(8)
C6A C2A C1A 118.9(8)
C3A C2A C1A 120.9(7)
C2A C3A C4A 120.4(7)
C2A C3A C9A 119.7(7)
C4A C3A C9A 119.8(7)
C12A C4A C3A 120.3(7)
C12A C4A C5A 119.6(7)
C3A C4A C5A 120.0(7)
O2A C5A N1A 119.4(7)
O2A C5A C4A 123.0(7)
N1A C5A C4A 117.5(7)
C2A C6A C7A 119.8(8)
C2A C6A H6A 120.1
C7A C6A H6A 120.1
C8A C7A C6A 121.4(8)
C8A C7A H7A 119.3
C6A C7A H7A 119.3
C7A C8A C9A 119.2(8)
C7A C8A H8A 120.4
C9A C8A H8A 120.4
C8A C9A C3A 119.7(8)
C8A C9A C10A 122.4(8)
C3A C9A C10A 117.8(7)
C11A C10A C9A 120.8(8)
C11A C10A H10A 119.6
C9A C10A H10A 119.6
C10A C11A C12A 121.0(8)
C10A C11A H11A 119.5
C12A C11A H11A 119.5
C4A C12A C11A 120.1(8)
C4A C12A H12A 119.9
C11A C12A H12A 119.9
N1A C13A C20A 111.1(6)
N1A C13A C14A 115.3(6)
C20A C13A C14A 114.2(6)
N1A C13A H13A 105.0
C20A C13A H13A 105.0
C14A C13A H13A 105.0
O3A C20A O4A 129.0(7)
O3A C20A C13A 118.2(7)
O4A C20A C13A 112.8(7)
C5A N1A C1A 124.4(7)
C5A N1A C13A 117.9(6)
C1A N1A C13A 117.6(6)
C20A O3A Cu1 125.8(5)
C20A O4A Cu2 115.1(5)
C19A C14A C15A 118.2(9)
C19A C14A C13A 118.3(8)
C15A C14A C13A 123.3(8)
C14A C15A C16A 118.9(11)
C14A C15A H15A 120.5
C16A C15A H15A 120.5
C17A C16A C15A 121.2(11)
C17A C16A H16A 119.4
C15A C16A H16A 119.4
C16A C17A C18A 120.5(11)
C16A C17A H17A 119.7
C18A C17A H17A 119.7
C19A C18A C17A 117.9(13)
C19A C18A H18A 121.0
C17A C18A H18A 121.0
C14A C19A C18A 123.2(12)
C14A C19A H19A 118.4
C18A C19A H19A 118.4
O1B C1B N1B 121.0(7)
O1B C1B C2B 122.8(7)
N1B C1B C2B 116.2(7)
C6B C2B C3B 121.1(8)
C6B C2B C1B 119.3(8)
C3B C2B C1B 119.6(7)
C2B C3B C9B 118.9(8)
C2B C3B C4B 121.6(7)
C9B C3B C4B 119.4(8)
C12B C4B C3B 119.2(7)
C12B C4B C5B 121.6(7)
C3B C4B C5B 119.1(7)
O2B C5B N1B 119.0(7)
O2B C5B C4B 122.6(7)
N1B C5B C4B 118.4(7)
C2B C6B C7B 119.1(9)
C2B C6B H6B 120.4
C7B C6B H6B 120.4
C8B C7B C6B 120.5(9)
C8B C7B H7B 119.8
C6B C7B H7B 119.8
C7B C8B C9B 122.9(9)
C7B C8B H8B 118.5
C9B C8B H8B 118.5
C3B C9B C8B 117.3(9)
C3B C9B C10B 119.1(9)
C8B C9B C10B 123.5(9)
C11B C10B C9B 120.2(9)
C11B C10B H10B 119.9
C9B C10B H10B 119.9
C10B C11B C12B 120.9(9)
C10B C11B H11B 119.6
C12B C11B H11B 119.6
C4B C12B C11B 121.0(9)
C4B C12B H12B 119.5
C11B C12B H12B 119.5
N1B C13B C20B 108.8(6)
N1B C13B C14B 110.6(6)
C20B C13B C14B 117.1(7)
N1B C13B H13B 106.6
C20B C13B H13B 106.6
C14B C13B H13B 106.6
C15B C14B C19B 120.4(10)
C15B C14B C13B 123.9(8)
C19B C14B C13B 115.7(10)
C14B C15B C16B 121.6(11)
C14B C15B H15B 119.2
C16B C15B H15B 119.2
C15B C16B C17B 116.1(13)
C15B C16B H16B 121.9
C17B C16B H16B 121.9
C18B C17B C16B 120.9(11)
C18B C17B H17B 119.6
C16B C17B H17B 119.6
C19B C18B C17B 118.8(13)
C19B C18B H18B 120.6
C17B C18B H18B 120.6
C18B C19B C14B 121.6(13)
C18B C19B H19B 119.2
C14B C19B H19B 119.2
O4B C20B O3B 127.5(7)
O4B C20B C13B 118.3(6)
O3B C20B C13B 114.2(6)
C5B N1B C1B 124.8(6)
C5B N1B C13B 117.4(6)
C1B N1B C13B 117.7(6)
C20B O3B Cu1 123.2(5)
C20B O4B Cu2 119.2(5)
O1C C1C N1C 120.6(8)
O1C C1C C2C 122.5(9)
N1C C1C C2C 116.9(10)
C6C C2C C3C 121.2(10)
C6C C2C C1C 119.2(11)
C3C C2C C1C 119.6(9)
C4C C3C C2C 122.3(8)
C4C C3C C9C 116.7(12)
C2C C3C C9C 121.0(12)
C3C C4C C12C 122.1(9)
C3C C4C C5C 120.7(9)
C12C C4C C5C 117.0(10)
O2C C5C N1C 122.3(7)
O2C C5C C4C 124.1(8)
N1C C5C C4C 113.6(8)
C2C C6C C7C 118.8(15)
C2C C6C H6C 120.6
C7C C6C H6C 120.6
C8C C7C C6C 120.2(14)
C8C C7C H7C 119.9
C6C C7C H7C 119.9
C7C C8C C9C 122.6(15)
C7C C8C H8C 118.7
C9C C8C H8C 118.7
C10C C9C C8C 121.0(14)
C10C C9C C3C 122.9(14)
C8C C9C C3C 116.1(15)
C9C C10C C11C 119.4(12)
C9C C10C H10C 120.3
C11C C10C H10C 120.3
C10C C11C C12C 119.9(14)
C10C C11C H11C 120.0
C12C C11C H11C 120.0
C4C C12C C11C 118.9(13)
C4C C12C H12C 120.5
C11C C12C H12C 120.5
N1C C13C C14C 114.3(6)
N1C C13C C20C 106.4(6)
C14C C13C C20C 117.4(6)
N1C C13C H13C 106.0
C14C C13C H13C 106.0
C20C C13C H13C 106.0
C19C C14C C15C 116.5(7)
C19C C14C C13C 120.5(7)
C15C C14C C13C 122.5(7)
C16C C15C C14C 121.6(9)
C16C C15C H15C 119.2
C14C C15C H15C 119.2
C15C C16C C17C 120.5(9)
C15C C16C H16C 119.8
C17C C16C H16C 119.8
C18C C17C C16C 119.5(8)
C18C C17C H17C 120.3
C16C C17C H17C 120.3
C17C C18C C19C 120.0(9)
C17C C18C H18C 120.0
C19C C18C H18C 120.0
C14C C19C C18C 121.8(9)
C14C C19C H19C 119.1
C18C C19C H19C 119.1
O3C C20C O4C 126.7(6)
O3C C20C C13C 120.4(6)
O4C C20C C13C 112.9(6)
C1C N1C C5C 126.8(7)
C1C N1C C13C 117.2(7)
C5C N1C C13C 114.7(7)
C20C O3C Cu1 119.6(4)
C20C O4C Cu2 124.9(5)
O1D C1D N1D 119.0(7)
O1D C1D C2D 124.4(9)
N1D C1D C2D 116.7(9)
C6D C2D C3D 119.8(10)
C6D C2D C1D 120.6(11)
C3D C2D C1D 119.6(9)
C4D C3D C2D 123.3(9)
C4D C3D C9D 121.5(12)
C2D C3D C9D 115.1(11)
C12D C4D C3D 122.0(10)
C12D C4D C5D 120.0(11)
C3D C4D C5D 117.9(9)
O2D C5D N1D 120.4(8)
O2D C5D C4D 122.6(9)
N1D C5D C4D 117.0(9)
C2D C6D C7D 119.6(14)
C2D C6D H6D 120.2
C7D C6D H6D 120.2
C8D C7D C6D 123.0(15)
C8D C7D H7D 118.5
C6D C7D H7D 118.5
C7D C8D C9D 120.1(15)
C7D C8D H8D 119.9
C9D C8D H8D 119.9
C8D C9D C10D 125.2(13)
C8D C9D C3D 122.2(14)
C10D C9D C3D 112.4(13)
C9D C10D C11D 126.5(13)
C9D C10D H10D 116.8
C11D C10D H10D 116.8
C10D C11D C12D 119.2(13)
C10D C11D H11D 120.4
C12D C11D H11D 120.4
C4D C12D C11D 118.0(13)
C4D C12D H12D 121.0
C11D C12D H12D 121.0
N1D C13D C14D 115.2(6)
N1D C13D C20D 109.0(6)
C14D C13D C20D 115.2(6)
N1D C13D H13D 105.5
C14D C13D H13D 105.5
C20D C13D H13D 105.5
C15D C14D C19D 120.0
C15D C14D C13D 124.0(6)
C19D C14D C13D 116.0(6)
C16D C15D C14D 120.0
C16D C15D H15D 120.0
C14D C15D H15D 120.0
C15D C16D C17D 120.0
C15D C16D H16D 120.0
C17D C16D H16D 120.0
C18D C17D C16D 120.0
C18D C17D H17D 120.0
C16D C17D H17D 120.0
C17D C18D C19D 120.0
C17D C18D H18D 120.0
C19D C18D H18D 120.0
C18D C19D C14D 120.0
C18D C19D H19D 120.0
C14D C19D H19D 120.0
O4D C20D O3D 127.1(7)
O4D C20D C13D 115.1(6)
O3D C20D C13D 117.7(6)
C5D N1D C1D 125.3(7)
C5D N1D C13D 118.1(7)
C1D N1D C13D 116.4(7)
C20D O3D Cu1 117.5(5)
C20D O4D Cu2 126.3(5)
O1E C1E N1E 118.7(10)
O1E C1E C2E 123.5(12)
N1E C1E C2E 117.8(12)
C3E C2E C1E 120.4(11)
C3E C2E C6E 123.3(13)
C1E C2E C6E 116.3(15)
C9E C3E C4E 122.5(15)
C9E C3E C2E 116.9(14)
C4E C3E C2E 120.6(10)
C12E C4E C3E 118.0(11)
C12E C4E C5E 123.8(11)
C3E C4E C5E 118.2(12)
O2E C5E N1E 120.9(9)
O2E C5E C4E 118.6(11)
N1E C5E C4E 120.5(9)
C2E C6E C7E 112.0(15)
C2E C6E H6E 124.0
C7E C6E H6E 124.0
C8E C7E C6E 126.7(17)
C8E C7E H7E 116.7
C6E C7E H7E 116.7
C7E C8E C9E 119.0(15)
C7E C8E H8E 120.5
C9E C8E H8E 120.5
C3E C9E C10E 117.2(15)
C3E C9E C8E 122.1(17)
C10E C9E C8E 120.8(14)
C11E C10E C9E 122.1(13)
C11E C10E H10E 118.9
C9E C10E H10E 118.9
C10E C11E C12E 117.0(14)
C10E C11E H11E 121.5
C12E C11E H11E 121.5
C4E C12E C11E 123.2(13)
C4E C12E H12E 118.4
C11E C12E H12E 118.4
N1E C13E C20E 111.7(8)
N1E C13E C14E 107.1(9)
C20E C13E C14E 113.1(9)
N1E C13E H13E 108.2
C20E C13E H13E 108.2
C14E C13E H13E 108.2
C15E C14E C19E 120.0
C15E C14E C13E 129.5(10)
C19E C14E C13E 110.5(10)
C16E C15E C14E 120.0
C16E C15E H15E 120.0
C14E C15E H15E 120.0
C15E C16E C17E 120.0
C15E C16E H16E 120.0
C17E C16E H16E 120.0
C18E C17E C16E 120.0
C18E C17E H17E 120.0
C16E C17E H17E 120.0
C17E C18E C19E 120.0
C17E C18E H18E 120.0
C19E C18E H18E 120.0
C18E C19E C14E 120.0
C18E C19E H19E 120.0
C14E C19E H19E 120.0
C15K C14K C19K 120.0
C16K C15K C14K 120.0
C16K C15K H15K 120.0
C14K C15K H15K 120.0
C15K C16K C17K 120.0
C15K C16K H16K 120.0
C17K C16K H16K 120.0
C16K C17K C18K 120.0
C16K C17K H17K 120.0
C18K C17K H17K 120.0
C19K C18K C17K 120.0
C19K C18K H18K 120.0
C17K C18K H18K 120.0
C18K C19K C14K 120.0
C18K C19K H19K 120.0
C14K C19K H19K 120.0
O3E C20E O4E 126.2(7)
O3E C20E C13E 120.5(8)
O4E C20E C13E 113.3(8)
C5E N1E C1E 122.5(9)
C5E N1E C13E 117.5(8)
C1E N1E C13E 119.8(9)
C20E O3E Cu3 118.7(5)
C20E O4E Cu4 126.4(5)
O1F C1F N1F 120.1(9)
O1F C1F C2F 125.3(9)
N1F C1F C2F 114.5(9)
C6F C2F C3F 121.7(9)
C6F C2F C1F 115.8(10)
C3F C2F C1F 122.5(8)
C4F C3F C2F 120.4(8)
C4F C3F C9F 119.6(9)
C2F C3F C9F 119.9(9)
C12F C4F C3F 120.0(8)
C12F C4F C5F 119.8(8)
C3F C4F C5F 120.1(8)
O2F C5F N1F 119.5(8)
O2F C5F C4F 123.5(8)
N1F C5F C4F 116.9(8)
C2F C6F C7F 118.0(12)
C2F C6F H6F 121.0
C7F C6F H6F 121.0
C8F C7F C6F 121.3(12)
C8F C7F H7F 119.3
C6F C7F H7F 119.3
C7F C8F C9F 120.0(11)
C7F C8F H8F 120.0
C9F C8F H8F 120.0
C10F C9F C8F 122.4(11)
C10F C9F C3F 118.6(10)
C8F C9F C3F 118.9(11)
C11F C10F C9F 120.9(11)
C11F C10F H10F 119.6
C9F C10F H10F 119.6
C10F C11F C12F 120.3(11)
C10F C11F H11F 119.9
C12F C11F H11F 119.9
C4F C12F C11F 120.5(10)
C4F C12F H12F 119.8
C11F C12F H12F 119.8
N1F C13F C20F 109.6(7)
N1F C13F C14F 114.7(7)
C20F C13F C14F 115.2(7)
N1F C13F H13F 105.4
C20F C13F H13F 105.4
C14F C13F H13F 105.4
C15F C14F C19F 120.0
C15F C14F C13F 122.7(6)
C19F C14F C13F 117.2(6)
C16F C15F C14F 120.0
C16F C15F H15F 120.0
C14F C15F H15F 120.0
C17F C16F C15F 120.0
C17F C16F H16F 120.0
C15F C16F H16F 120.0
C16F C17F C18F 120.0
C16F C17F H17F 120.0
C18F C17F H17F 120.0
C19F C18F C17F 120.0
C19F C18F H18F 120.0
C17F C18F H18F 120.0
C18F C19F C14F 120.0
C18F C19F H19F 120.0
C14F C19F H19F 120.0
O3F C20F O4F 125.0(9)
O3F C20F C13F 122.0(8)
O4F C20F C13F 112.7(8)
C5F N1F C1F 125.5(8)
C5F N1F C13F 117.2(7)
C1F N1F C13F 115.9(7)
C20F O3F Cu3 118.7(6)
C20F O4F Cu4 127.4(6)
O1G C1G N1G 120.8(7)
O1G C1G C2G 124.2(6)
N1G C1G C2G 115.0(7)
C3G C2G C6G 119.9(7)
C3G C2G C1G 122.6(7)
C6G C2G C1G 117.4(7)
C2G C3G C4G 120.7(8)
C2G C3G C9G 121.0(7)
C4G C3G C9G 118.3(7)
C12G C4G C3G 121.4(9)
C12G C4G C5G 118.7(8)
C3G C4G C5G 119.8(8)
O2G C5G N1G 119.0(8)
O2G C5G C4G 123.7(8)
N1G C5G C4G 117.3(7)
C2G C6G C7G 120.0(8)
C2G C6G H6G 120.0
C7G C6G H6G 120.0
C8G C7G C6G 120.1(8)
C8G C7G H7G 119.9
C6G C7G H7G 119.9
C7G C8G C9G 122.5(8)
C7G C8G H8G 118.8
C9G C8G H8G 118.8
C10G C9G C8G 124.8(9)
C10G C9G C3G 118.8(8)
C8G C9G C3G 116.4(7)
C11G C10G C9G 122.9(10)
C11G C10G H10G 118.5
C9G C10G H10G 118.5
C10G C11G C12G 119.6(9)
C10G C11G H11G 120.2
C12G C11G H11G 120.2
C4G C12G C11G 118.8(9)
C4G C12G H12G 120.6
C11G C12G H12G 120.6
N1G C13G C20G 111.9(7)
N1G C13G C14G 117.5(7)
C20G C13G C14G 118.5(7)
N1G C13G H13G 101.8
C20G C13G H13G 101.8
C14G C13G H13G 101.8
C15G C14G C19G 120.0
C15G C14G C13G 117.4(7)
C19G C14G C13G 122.3(7)
C14G C15G C16G 120.0
C14G C15G H15G 120.0
C16G C15G H15G 120.0
C15G C16G C17G 120.0
C15G C16G H16G 120.0
C17G C16G H16G 120.0
C18G C17G C16G 120.0
C18G C17G H17G 120.0
C16G C17G H17G 120.0
C19G C18G C17G 120.0
C19G C18G H18G 120.0
C17G C18G H18G 120.0
C18G C19G C14G 120.0
C18G C19G H19G 120.0
C14G C19G H19G 120.0
C15J C14J C19J 120.0
C14J C15J C16J 120.0
C14J C15J H15J 120.0
C16J C15J H15J 120.0
C15J C16J C17J 120.0
C15J C16J H16J 120.0
C17J C16J H16J 120.0
C18J C17J C16J 120.0
C18J C17J H17J 120.0
C16J C17J H17J 120.0
C17J C18J C19J 120.0
C17J C18J H18J 120.0
C19J C18J H18J 120.0
C18J C19J C14J 120.0
C18J C19J H19J 120.0
C14J C19J H19J 120.0
O3G C20G O4G 128.2(7)
O3G C20G C13G 115.2(7)
O4G C20G C13G 116.5(7)
C5G N1G C1G 124.4(7)
C5G N1G C13G 118.8(6)
C1G N1G C13G 116.8(7)
C20G O3G Cu3 122.6(5)
C20G O4G Cu4 120.2(5)
O1H C1H C2H 123.1(14)
O1H C1H N1H 119.5(14)
C2H C1H N1H 117.4(13)
C6H C2H C3H 120.5(16)
C6H C2H C1H 119.3(16)
C3H C2H C1H 120.3(14)
C4H C3H C2H 122.2(13)
C4H C3H C9H 125.7(14)
C2H C3H C9H 112.1(13)
C12H C4H C3H 118.6(14)
C12H C4H C5H 121.9(15)
C3H C4H C5H 119.4(14)
O2H C5H N1H 120.2(13)
O2H C5H C4H 123.6(14)
N1H C5H C4H 116.2(13)
C2H C6H C7H 122(2)
C2H C6H H6H 119.2
C7H C6H H6H 119.2
C8H C7H C6H 119(2)
C8H C7H H7H 120.7
C6H C7H H7H 120.7
C7H C8H C9H 124(2)
C7H C8H H8H 118.2
C9H C8H H8H 118.2
C8H C9H C10H 125.5(18)
C8H C9H C3H 123.7(18)
C10H C9H C3H 110.7(16)
C9H C10H C11H 122.7(18)
C9H C10H H10H 118.7
C11H C10H H10H 118.7
C10H C11H C12H 124.3(17)
C10H C11H H11H 117.9
C12H C11H H11H 117.9
C4H C12H C11H 117.9(16)
C4H C12H H12H 121.0
C11H C12H H12H 121.0
N1H C13H C14H 112.7(11)
N1H C13H C20H 116.7(10)
C14H C13H C20H 111.0(11)
N1H C13H H13H 105.1
C14H C13H H13H 105.1
C20H C13H H13H 105.1
C19H C14H C15H 118.7(8)
C19H C14H C13H 114.3(9)
C15H C14H C13H 126.3(10)
C16H C15H C14H 118.9(5)
C16H C15H H15H 120.6
C14H C15H H15H 120.6
C17H C16H C15H 120.0
C17H C16H H16H 120.0
C15H C16H H16H 120.0
C18H C17H C16H 120.0
C18H C17H H17H 120.0
C16H C17H H17H 120.0
C17H C18H C19H 120.0
C17H C18H H18H 120.0
C19H C18H H18H 120.0
C14H C19H C18H 120.3(5)
C14H C19H H19H 119.9
C18H C19H H19H 119.9
O4H C20H O3H 128.8(13)
O4H C20H C13H 116.5(11)
O3H C20H C13H 113.6(10)
C5H N1H C1H 124.5(12)
C5H N1H C13H 119.4(11)
C1H N1H C13H 116.1(11)
C20H O3H Cu3 125.7(10)
C20H O4H Cu4 116.9(11)
O1I C1I C2I 126.2(16)
O1I C1I N1I 117.2(15)
C2I C1I N1I 116.6(13)
C6I C2I C3I 117.3(14)
C6I C2I C1I 120.7(15)
C3I C2I C1I 122.0(13)
C4I C3I C2I 121.9(12)
C4I C3I C9I 122.2(13)
C2I C3I C9I 115.9(13)
C12I C4I C3I 122.8(13)
C12I C4I C5I 120.3(14)
C3I C4I C5I 116.7(13)
O2I C5I N1I 118.8(13)
O2I C5I C4I 120.1(13)
N1I C5I C4I 121.2(13)
C2I C6I C7I 121.7(18)
C2I C6I H6I 119.1
C7I C6I H6I 119.1
C8I C7I C6I 121.0(18)
C8I C7I H7I 119.5
C6I C7I H7I 119.5
C7I C8I C9I 121.9(18)
C7I C8I H8I 119.1
C9I C8I H8I 119.1
C8I C9I C10I 126.3(16)
C8I C9I C3I 122.2(16)
C10I C9I C3I 111.5(15)
C9I C10I C11I 124.6(17)
C9I C10I H10I 117.7
C11I C10I H10I 117.7
C10I C11I C12I 122.9(16)
C10I C11I H11I 118.6
C12I C11I H11I 118.6
C4I C12I C11I 115.9(16)
C4I C12I H12I 122.0
C11I C12I H12I 122.0
N1I C13I C14I 119.4(13)
N1I C13I C20I 109.5(10)
C14I C13I C20I 119.2(13)
N1I C13I H13I 101.6
C14I C13I H13I 101.6
C20I C13I H13I 101.6
C19I C14I C15I 119.5(9)
C19I C14I C13I 117.2(11)
C15I C14I C13I 123.3(11)
C16I C15I C14I 119.9(5)
C16I C15I H15I 120.1
C14I C15I H15I 120.1
C17I C16I C15I 120.0
C17I C16I H16I 120.0
C15I C16I H16I 120.0
C16I C17I C18I 120.0
C16I C17I H17I 120.0
C18I C17I H17I 120.0
C19I C18I C17I 120.0
C19I C18I H18I 120.0
C17I C18I H18I 120.0
C14I C19I C18I 120.6(5)
C14I C19I H19I 119.7
C18I C19I H19I 119.7
O4I C20I O3I 119.7(13)
O4I C20I C13I 114.5(13)
O3I C20I C13I 122.0(11)
C5I N1I C1I 121.4(12)
C5I N1I C13I 121.6(13)
C1I N1I C13I 115.9(12)
C20I O3I Cu3 138.0(11)
C20I O4I Cu4 114.1(10)
O5 C21 C22 106.9(8)
O5 C21 H21A 110.3
C22 C21 H21A 110.3
O5 C21 H21B 110.3
C22 C21 H21B 110.3
H21A C21 H21B 108.6
C21 C22 C23 103.9(8)
C21 C22 H22A 111.0
C23 C22 H22A 111.0
C21 C22 H22B 111.0
C23 C22 H22B 111.0
H22A C22 H22B 109.0
C22 C23 C24 105.5(9)
C22 C23 H23A 110.6
C24 C23 H23A 110.6
C22 C23 H23B 110.6
C24 C23 H23B 110.6
H23A C23 H23B 108.8
O5 C24 C23 105.7(8)
O5 C24 H24A 110.6
C23 C24 H24A 110.6
O5 C24 H24B 110.6
C23 C24 H24B 110.6
H24A C24 H24B 108.7
C21 O5 C24 109.9(6)
C21 O5 Cu1 119.8(5)
C24 O5 Cu1 122.3(5)
C26 C25 O6 106.9(7)
C26 C25 H25A 110.3
O6 C25 H25A 110.3
C26 C25 H25B 110.3
O6 C25 H25B 110.3
H25A C25 H25B 108.6
C25 C26 C27 102.3(8)
C25 C26 H26A 111.3
C27 C26 H26A 111.3
C25 C26 H26B 111.3
C27 C26 H26B 111.3
H26A C26 H26B 109.2
C28 C27 C26 104.0(7)
C28 C27 H27A 111.0
C26 C27 H27A 111.0
C28 C27 H27B 111.0
C26 C27 H27B 111.0
H27A C27 H27B 109.0
O6 C28 C27 105.1(7)
O6 C28 H28A 110.7
C27 C28 H28A 110.7
O6 C28 H28B 110.7
C27 C28 H28B 110.7
H28A C28 H28B 108.8
C28 O6 C25 109.4(6)
C28 O6 Cu2 118.3(4)
C25 O6 Cu2 116.8(4)
C30 C29 O7 105.5(14)
C30 C29 H29A 110.6
O7 C29 H29A 110.6
C30 C29 H29B 110.6
O7 C29 H29B 110.6
H29A C29 H29B 108.8
C29 C30 C31 107.6(15)
C29 C30 H30A 110.2
C31 C30 H30A 110.2
C29 C30 H30B 110.2
C31 C30 H30B 110.2
H30A C30 H30B 108.5
C30 C31 C32 106.2(15)
C30 C31 H31A 110.5
C32 C31 H31A 110.5
C30 C31 H31B 110.5
C32 C31 H31B 110.5
H31A C31 H31B 108.7
O7 C32 C31 103.4(14)
O7 C32 H32A 111.1
C31 C32 H32A 111.1
O7 C32 H32B 111.1
C31 C32 H32B 111.1
H32A C32 H32B 109.0
C29 O7 C32 102.5(11)
C29 O7 Cu3 119.9(8)
C32 O7 Cu3 116.2(8)
O8 C33 C34 104.8(8)
O8 C33 H33A 110.8
C34 C33 H33A 110.8
O8 C33 H33B 110.8
C34 C33 H33B 110.8
H33A C33 H33B 108.9
C35 C34 C33 109.8(9)
C35 C34 H34A 109.7
C33 C34 H34A 109.7
C35 C34 H34B 109.7
C33 C34 H34B 109.7
H34A C34 H34B 108.2
C34 C35 C36 107.8(10)
C34 C35 H35A 110.2
C36 C35 H35A 110.2
C34 C35 H35B 110.2
C36 C35 H35B 110.2
H35A C35 H35B 108.5
O8 C36 C35 106.4(9)
O8 C36 H36A 110.5
C35 C36 H36A 110.5
O8 C36 H36B 110.5
C35 C36 H36B 110.5
H36A C36 H36B 108.6
C36 O8 C33 109.4(7)
C36 O8 Cu4 120.9(5)
C33 O8 Cu4 121.5(5)
C44 O41 C41 106.0(8)
O41 C41 C42 109.3(8)
O41 C41 H41A 109.8
C42 C41 H41A 109.8
O41 C41 H41B 109.8
C42 C41 H41B 109.8
H41A C41 H41B 108.3
C41 C42 C43 103.5(8)
C41 C42 H42A 111.1
C43 C42 H42A 111.1
C41 C42 H42B 111.1
C43 C42 H42B 111.1
H42A C42 H42B 109.0
C44 C43 C42 102.4(9)
C44 C43 H43A 111.3
C42 C43 H43A 111.3
C44 C43 H43B 111.3
C42 C43 H43B 111.3
H43A C43 H43B 109.2
O41 C44 C43 108.6(9)
O41 C44 H44A 110.0
C43 C44 H44A 110.0
O41 C44 H44B 110.0
C43 C44 H44B 110.0
H44A C44 H44B 108.4
C54 O51 C51 105.5(8)
C52 C51 O51 109.3(9)
C52 C51 H51A 109.8
O51 C51 H51A 109.8
C52 C51 H51B 109.8
O51 C51 H51B 109.8
H51A C51 H51B 108.3
C51 C52 C53 108.0(8)
C51 C52 H52A 110.1
C53 C52 H52A 110.1
C51 C52 H52B 110.1
C53 C52 H52B 110.1
H52A C52 H52B 108.4
C52 C53 C54 108.3(8)
C52 C53 H53A 110.0
C54 C53 H53A 110.0
C52 C53 H53B 110.0
C54 C53 H53B 110.0
H53A C53 H53B 108.4
C53 C54 O51 107.9(9)
C53 C54 H54A 110.1
O51 C54 H54A 110.1
C53 C54 H54B 110.1
O51 C54 H54B 110.1
H54A C54 H54B 108.4
C55 O52 C58 95.1(13)
O52 C55 C56 94.9(13)
O52 C55 H55A 112.8
C56 C55 H55A 112.8
O52 C55 H55B 112.8
C56 C55 H55B 112.8
H55A C55 H55B 110.2
C57 C56 C55 101.9(11)
C57 C56 H56A 111.4
C55 C56 H56A 111.4
C57 C56 H56B 111.4
C55 C56 H56B 111.4
H56A C56 H56B 109.2
C56 C57 C58 107.1(8)
C56 C57 H57A 110.3
C58 C57 H57A 110.3
C56 C57 H57B 110.3
C58 C57 H57B 110.3
H57A C57 H57B 108.6
C57 C58 O52 100.1(11)
C57 C58 H58A 111.8
O52 C58 H58A 111.8
C57 C58 H58B 111.8
O52 C58 H58B 111.8
H58A C58 H58B 109.5
C61 O61 C64 105.3(9)
O61 C61 C62 108.1(8)
O61 C61 H61A 110.1
C62 C61 H61A 110.1
O61 C61 H61B 110.1
C62 C61 H61B 110.1
H61A C61 H61B 108.4
C61 C62 C63 104.4(9)
C61 C62 H62A 110.9
C63 C62 H62A 110.9
C61 C62 H62B 110.9
C63 C62 H62B 110.9
H62A C62 H62B 108.9
C64 C63 C62 106.0(10)
C64 C63 H63A 110.5
C62 C63 H63A 110.5
C64 C63 H63B 110.5
C62 C63 H63B 110.5
H63A C63 H63B 108.7
C63 C64 O61 101.9(9)
C63 C64 H64A 111.4
O61 C64 H64A 111.4
C63 C64 H64B 111.4
O61 C64 H64B 111.4
H64A C64 H64B 109.3
C74 O71 C71 106.7(9)
C72 C71 O71 101.9(12)
C72 C71 H71A 111.4
O71 C71 H71A 111.4
C72 C71 H71B 111.4
O71 C71 H71B 111.4
H71A C71 H71B 109.3
C71 C72 C73 100.6(14)
C71 C72 H72A 111.7
C73 C72 H72A 111.7
C71 C72 H72B 111.7
C73 C72 H72B 111.7
H72A C72 H72B 109.4
C74 C73 C72 100.5(12)
C74 C73 H73A 111.7
C72 C73 H73A 111.7
C74 C73 H73B 111.7
C72 C73 H73B 111.7
H73A C73 H73B 109.4
O71 C74 C73 107.6(10)
O71 C74 H74A 110.2
C73 C74 H74A 110.2
O71 C74 H74B 110.2
C73 C74 H74B 110.2
H74A C74 H74B 108.5
C75 O72 C78 107.0(10)
C76 C75 O72 107.6(9)
C76 C75 H75A 110.2
O72 C75 H75A 110.2
C76 C75 H75B 110.2
O72 C75 H75B 110.2
H75A C75 H75B 108.5
C75 C76 C77 106.5(12)
C75 C76 H76A 110.4
C77 C76 H76A 110.4
C75 C76 H76B 110.4
C77 C76 H76B 110.4
H76A C76 H76B 108.6
C76 C77 C78 103.3(13)
C76 C77 H77A 111.1
C78 C77 H77A 111.1
H77A C77 H77B 109.1
O72 C78 C77 103.9(12)
O72 C78 H78A 111.0
C77 C78 H78A 111.0
O72 C78 H78B 111.0
C77 C78 H78B 111.0
H78A C78 H78B 109.0

loop_
_geom_bond_atom_site_label_1
_geom_bond_atom_site_label_2
_geom_bond_distance
Cu1 O3B 1.927(5)
Cu1 O3D 1.932(5)
Cu1 O3A 1.985(5)
Cu1 O3C 2.014(5)
Cu1 O5 2.158(5)
Cu1 Cu2 2.6213(11)
Cu2 O4C 1.926(5)
Cu2 O4A 1.935(5)
Cu2 O4B 1.966(5)
Cu2 O4D 1.966(5)
Cu2 O6 2.214(5)
Cu3 O3H 1.852(10)
Cu3 O3F 1.937(7)
Cu3 O3E 1.942(5)
Cu3 O3G 1.951(5)
Cu3 O3I 2.032(11)
Cu3 O7 2.163(6)
Cu3 Cu4 2.6201(13)
Cu4 O4H 1.914(10)
Cu4 O4F 1.941(6)
Cu4 O4E 1.953(5)
Cu4 O4G 1.953(5)
Cu4 O4I 1.961(10)
Cu4 O8 2.219(6)
C1A O1A 1.214(10)
C1A N1A 1.426(10)
C1A C2A 1.459(11)
C2A C6A 1.386(11)
C2A C3A 1.409(10)
C3A C4A 1.412(10)
C3A C9A 1.415(11)
C4A C12A 1.373(10)
C4A C5A 1.470(10)
C5A O2A 1.236(9)
C5A N1A 1.387(10)
C6A C7A 1.401(12)
C6A H6A 0.9500
C7A C8A 1.386(13)
C7A H7A 0.9500
C8A C9A 1.410(12)
C8A H8A 0.9500
C9A C10A 1.433(12)
C10A C11A 1.353(11)
C10A H10A 0.9500
C11A C12A 1.400(11)
C11A H11A 0.9500
C12A H12A 0.9500
C13A N1A 1.490(10)
C13A C20A 1.518(10)
C13A C14A 1.520(11)
C13A H13A 1.0000
C20A O3A 1.227(9)
C20A O4A 1.283(9)
C14A C19A 1.349(14)
C14A C15A 1.384(13)
C15A C16A 1.385(14)
C15A H15A 0.9500
C16A C17A 1.336(16)
C16A H16A 0.9500
C17A C18A 1.370(18)
C17A H17A 0.9500
C18A C19A 1.367(16)
C18A H18A 0.9500
C19A H19A 0.9500
C1B O1B 1.212(9)
C1B N1B 1.408(10)
C1B C2B 1.496(11)
C2B C6B 1.357(11)
C2B C3B 1.395(12)
C3B C9B 1.400(12)
C3B C4B 1.426(11)
C4B C12B 1.370(12)
C4B C5B 1.454(11)
C5B O2B 1.241(9)
C5B N1B 1.384(10)
C6B C7B 1.396(13)
C6B H6B 0.9500
C7B C8B 1.304(14)
C7B H7B 0.9500
C8B C9B 1.402(14)
C8B H8B 0.9500
C9B C10B 1.433(14)
C10B C11B 1.342(15)
C10B H10B 0.9500
C11B C12B 1.405(13)
C11B H11B 0.9500
C12B H12B 0.9500
C13B N1B 1.499(9)
C13B C20B 1.531(11)
C13B C14B 1.545(12)
C13B H13B 1.0000
C14B C15B 1.322(14)
C14B C19B 1.377(14)
C15B C16B 1.419(14)
C15B H15B 0.9500
C16B C17B 1.43(2)
C16B H16B 0.9500
C17B C18B 1.37(2)
C17B H17B 0.9500
C18B C19B 1.365(17)
C18B H18B 0.9500
C19B H19B 0.9500
C20B O4B 1.238(9)
C20B O3B 1.267(9)
C1C O1C 1.224(11)
C1C N1C 1.382(12)
C1C C2C 1.469(14)
C2C C6C 1.352(15)
C2C C3C 1.404(15)
C3C C4C 1.368(15)
C3C C9C 1.435(14)
C4C C12C 1.378(15)
C4C C5C 1.519(12)
C5C O2C 1.174(10)
C5C N1C 1.412(11)
C6C C7C 1.45(2)
C6C H6C 0.9500
C7C C8C 1.35(2)
C7C H7C 0.9500
C8C C9C 1.41(2)
C8C H8C 0.9500
C9C C10C 1.348(19)
C10C C11C 1.37(2)
C10C H10C 0.9500
C11C C12C 1.431(17)
C11C H11C 0.9500
C12C H12C 0.9500
C13C N1C 1.482(10)
C13C C14C 1.519(10)
C13C C20C 1.527(10)
C13C H13C 1.0000
C14C C19C 1.366(11)
C14C C15C 1.420(12)
C15C C16C 1.353(12)
C15C H15C 0.9500
C16C C17C 1.381(14)
C16C H16C 0.9500
C17C C18C 1.361(12)
C17C H17C 0.9500
C18C C19C 1.395(12)
C18C H18C 0.9500
C19C H19C 0.9500
C20C O3C 1.235(8)
C20C O4C 1.264(8)
C1D O1D 1.219(10)
C1D N1D 1.410(10)
C1D C2D 1.433(13)
C2D C6D 1.375(14)
C2D C3D 1.411(15)
C3D C4D 1.394(14)
C3D C9D 1.506(13)
C4D C12D 1.334(14)
C4D C5D 1.475(13)
C5D O2D 1.219(10)
C5D N1D 1.394(11)
C6D C7D 1.433(18)
C6D H6D 0.9500
C7D C8D 1.292(18)
C7D H7D 0.9500
C8D C9D 1.328(17)
C8D H8D 0.9500
C9D C10D 1.344(18)
C10D C11D 1.378(19)
C10D H10D 0.9500
C11D C12D 1.447(16)
C11D H11D 0.9500
C12D H12D 0.9500
C13D N1D 1.474(9)
C13D C14D 1.510(8)
C13D C20D 1.562(10)
C13D H13D 1.0000
C14D C15D 1.3900
C14D C19D 1.3900
C15D C16D 1.3900
C15D H15D 0.9500
C16D C17D 1.3900
C16D H16D 0.9500
C17D C18D 1.3900
C17D H17D 0.9500
C18D C19D 1.3900
C18D H18D 0.9500
C19D H19D 0.9500
C20D O4D 1.248(8)
C20D O3D 1.252(8)
C1E O1E 1.239(14)
C1E N1E 1.410(14)
C1E C2E 1.431(17)
C2E C3E 1.422(18)
C2E C6E 1.436(17)
C3E C9E 1.377(17)
C3E C4E 1.389(16)
C4E C12E 1.294(15)
C4E C5E 1.466(14)
C5E O2E 1.240(12)
C5E N1E 1.351(13)
C6E C7E 1.46(2)
C6E H6E 0.9500
C7E C8E 1.27(2)
C7E H7E 0.9500
C8E C9E 1.42(2)
C8E H8E 0.9500
C9E C10E 1.38(2)
C10E C11E 1.35(2)
C10E H10E 0.9500
C11E C12E 1.426(16)
C11E H11E 0.9500
C12E H12E 0.9500
C13E N1E 1.433(12)
C13E C20E 1.515(12)
C13E C14E 1.543(12)
C13E H13E 1.0000
C14E C15E 1.3900
C14E C19E 1.3900
C15E C16E 1.3900
C15E H15E 0.9500
C16E C17E 1.3900
C16E H16E 0.9500
C17E C18E 1.3900
C17E H17E 0.9500
C18E C19E 1.3900
C18E H18E 0.9500
C19E H19E 0.9500
C14K C15K 1.3900
C14K C19K 1.3900
C15K C16K 1.3900
C15K H15K 0.9500
C16K C17K 1.3900
C16K H16K 0.9500
C17K C18K 1.3900
C17K H17K 0.9500
C18K C19K 1.3900
C18K H18K 0.9500
C19K H19K 0.9500
C20E O3E 1.241(10)
C20E O4E 1.264(10)
C1F O1F 1.233(12)
C1F N1F 1.409(12)
C1F C2F 1.478(12)
C2F C6F 1.385(12)
C2F C3F 1.401(12)
C3F C4F 1.394(11)
C3F C9F 1.432(12)
C4F C12F 1.372(12)
C4F C5F 1.479(11)
C5F O2F 1.227(11)
C5F N1F 1.406(11)
C6F C7F 1.433(15)
C6F H6F 0.9500
C7F C8F 1.397(16)
C7F H7F 0.9500
C8F C9F 1.407(15)
C8F H8F 0.9500
C9F C10F 1.406(14)
C10F C11F 1.351(14)
C10F H10F 0.9500
C11F C12F 1.417(13)
C11F H11F 0.9500
C12F H12F 0.9500
C13F N1F 1.495(11)
C13F C20F 1.502(13)
C13F C14F 1.522(11)
C13F H13F 1.0000
C14F C15F 1.3900
C14F C19F 1.3900
C15F C16F 1.3900
C15F H15F 0.9500
C16F C17F 1.3900
C16F H16F 0.9500
C17F C18F 1.3900
C17F H17F 0.9500
C18F C19F 1.3900
C18F H18F 0.9500
C19F H19F 0.9500
C20F O3F 1.252(10)
C20F O4F 1.275(10)
C1G O1G 1.175(8)
C1G N1G 1.414(9)
C1G C2G 1.479(11)
C2G C3G 1.375(11)
C2G C6G 1.390(11)
C3G C4G 1.406(12)
C3G C9G 1.446(11)
C4G C12G 1.367(13)
C4G C5G 1.473(12)
C5G O2G 1.206(9)
C5G N1G 1.410(11)
C6G C7G 1.423(12)
C6G H6G 0.9500
C7G C8G 1.336(12)
C7G H7G 0.9500
C8G C9G 1.422(12)
C8G H8G 0.9500
C9G C10G 1.380(13)
C10G C11G 1.333(15)
C10G H10G 0.9500
C11G C12G 1.458(16)
C11G H11G 0.9500
C12G H12G 0.9500
C13G N1G 1.465(10)
C13G C20G 1.537(11)
C13G C14G 1.567(10)
C13G H13G 1.0000
C14G C15G 1.3900
C14G C19G 1.3900
C15G C16G 1.3900
C15G H15G 0.9500
C16G C17G 1.3900
C16G H16G 0.9500
C17G C18G 1.3900
C17G H17G 0.9500
C18G C19G 1.3900
C18G H18G 0.9500
C19G H19G 0.9500
C14J C15J 1.3900
C14J C19J 1.3900
C15J C16J 1.3900
C15J H15J 0.9500
C16J C17J 1.3900
C16J H16J 0.9500
C17J C18J 1.3900
C17J H17J 0.9500
C18J C19J 1.3900
C18J H18J 0.9500
C19J H19J 0.9500
C20G O3G 1.236(9)
C20G O4G 1.249(9)
C1H O1H 1.225(15)
C1H C2H 1.415(17)
C1H N1H 1.425(14)
C2H C6H 1.392(18)
C2H C3H 1.399(18)
C3H C4H 1.387(18)
C3H C9H 1.535(17)
C4H C12H 1.298(17)
C4H C5H 1.485(16)
C5H O2H 1.210(14)
C5H N1H 1.385(14)
C6H C7H 1.45(2)
C6H H6H 0.9500
C7H C8H 1.28(2)
C7H H7H 0.9500
C8H C9H 1.29(2)
C8H H8H 0.9500
C9H C10H 1.34(2)
C10H C11H 1.37(2)
C10H H10H 0.9500
C11H C12H 1.443(18)
C11H H11H 0.9500
C12H H12H 0.9500
C13H N1H 1.444(14)
C13H C14H 1.511(12)
C13H C20H 1.545(14)
C13H H13H 1.0000
C14H C19H 1.369(11)
C14H C15H 1.429(11)
C15H C16H 1.3900
C15H H15H 0.9500
C16H C17H 1.3900
C16H H16H 0.9500
C17H C18H 1.3900
C17H H17H 0.9500
C18H C19H 1.3900
C18H H18H 0.9500
C19H H19H 0.9500
C20H O4H 1.233(12)
C20H O3H 1.247(14)
C1I O1I 1.228(15)
C1I C2I 1.423(16)
C1I N1I 1.435(15)
C2I C6I 1.392(17)
C2I C3I 1.400(17)
C3I C4I 1.388(17)
C3I C9I 1.523(16)
C4I C12I 1.313(18)
C4I C5I 1.470(16)
C5I O2I 1.236(15)
C5I N1I 1.378(14)
C6I C7I 1.44(2)
C6I H6I 0.9500
C7I C8I 1.27(2)
C7I H7I 0.9500
C8I C9I 1.302(19)
C8I H8I 0.9500
C9I C10I 1.35(2)
C10I C11I 1.37(2)
C10I H10I 0.9500
C11I C12I 1.441(18)
C11I H11I 0.9500
C12I H12I 0.9500
C13I N1I 1.463(14)
C13I C14I 1.524(10)
C13I C20I 1.559(15)
C13I H13I 1.0000
C14I C19I 1.378(12)
C14I C15I 1.409(12)
C15I C16I 1.3900
C15I H15I 0.9500
C16I C17I 1.3900
C16I H16I 0.9500
C17I C18I 1.3900
C17I H17I 0.9500
C18I C19I 1.3900
C18I H18I 0.9500
C19I H19I 0.9500
C20I O4I 1.256(13)
C20I O3I 1.284(13)
C21 O5 1.436(10)
C21 C22 1.488(14)
C21 H21A 0.9900
C21 H21B 0.9900
C22 C23 1.489(16)
C22 H22A 0.9900
C22 H22B 0.9900
C23 C24 1.494(13)
C23 H23A 0.9900
C23 H23B 0.9900
C24 O5 1.441(10)
C24 H24A 0.9900
C24 H24B 0.9900
C25 C26 1.451(13)
C25 O6 1.453(9)
C25 H25A 0.9900
C25 H25B 0.9900
C26 C27 1.523(14)
C26 H26A 0.9900
C26 H26B 0.9900
C27 C28 1.494(12)
C27 H27A 0.9900
C27 H27B 0.9900
C28 O6 1.435(9)
C28 H28A 0.9900
C28 H28B 0.9900
C29 C30 1.41(2)
C29 O7 1.472(16)
C29 H29A 0.9900
C29 H29B 0.9900
C30 C31 1.45(2)
C30 H30A 0.9900
C30 H30B 0.9900
C31 C32 1.50(2)
C31 H31A 0.9900
C31 H31B 0.9900
C32 O7 1.476(16)
C32 H32A 0.9900
C32 H32B 0.9900
C33 O8 1.466(11)
C33 C34 1.476(15)
C33 H33A 0.9900
C33 H33B 0.9900
C34 C35 1.391(11)
C34 H34A 0.9900
C34 H34B 0.9900
C35 C36 1.490(17)
C35 H35A 0.9900
C35 H35B 0.9900
C36 O8 1.414(11)
C36 H36A 0.9900
C36 H36B 0.9900
O41 C44 1.447(14)
O41 C41 1.461(14)
C41 C42 1.472(15)
C41 H41A 0.9900
C41 H41B 0.9900
C42 C43 1.534(15)
C42 H42A 0.9900
C42 H42B 0.9900
C43 C44 1.475(15)
C43 H43A 0.9900
C43 H43B 0.9900
C44 H44A 0.9900
C44 H44B 0.9900
O51 C54 1.536(17)
O51 C51 1.540(17)
C51 C52 1.488(18)
C51 H51A 0.9900
C51 H51B 0.9900
C52 C53 1.513(18)
C52 H52A 0.9900
C52 H52B 0.9900
C53 C54 1.513(18)
C53 H53A 0.9900
C53 H53B 0.9900
C54 H54A 0.9900
C54 H54B 0.9900
O52 C55 1.499(15)
O52 C58 1.530(15)
C55 C56 1.509(15)
C55 H55A 0.9900
C55 H55B 0.9900
C56 C57 1.447(15)
C56 H56A 0.9900
C56 H56B 0.9900
C57 C58 1.459(15)
C57 H57A 0.9900
C57 H57B 0.9900
C58 H58A 0.9900
C58 H58B 0.9900
O61 C61 1.431(15)
O61 C64 1.517(15)
C61 C62 1.459(16)
C61 H61A 0.9900
C61 H61B 0.9900
C62 C63 1.460(16)
C62 H62A 0.9900
C62 H62B 0.9900
C63 C64 1.427(16)
C63 H63A 0.9900
C63 H63B 0.9900
C64 H64A 0.9900
C64 H64B 0.9900
O71 C74 1.465(18)
O71 C71 1.514(18)
C71 C72 1.509(19)
C71 H71A 0.9900
C71 H71B 0.9900
C72 C73 1.546(18)
C72 H72A 0.9900
C72 H72B 0.9900
C73 C74 1.479(18)
C73 H73A 0.9900
C73 H73B 0.9900
C74 H74A 0.9900
C74 H74B 0.9900
O72 C75 1.482(18)
O72 C78 1.503(19)
C75 C76 1.475(19)
C75 H75A 0.9900
C75 H75B 0.9900
C76 C77 1.496(19)
C76 H76A 0.9900
C76 H76B 0.9900
C77 C78 1.527(19)
C77 H77A 0.9900
C77 H77B 0.9900
C78 H78A 0.9900
C78 H78B 0.9900

loop_
_geom_torsion_atom_site_label_1
_geom_torsion_atom_site_label_2
_geom_torsion_atom_site_label_3
_geom_torsion_atom_site_label_4
_geom_torsion
O3B Cu1 Cu2 O4C 92.7(2)
O3D Cu1 Cu2 O4C -85.6(2)
O3A Cu1 Cu2 O4C -174.6(2)
O3C Cu1 Cu2 O4C 4.2(2)
O3B Cu1 Cu2 O4A -86.2(2)
O3D Cu1 Cu2 O4A 95.5(2)
O3A Cu1 Cu2 O4A 6.5(2)
O3C Cu1 Cu2 O4A -174.7(2)
O3B Cu1 Cu2 O4B 4.5(2)
O3D Cu1 Cu2 O4B -173.9(2)
O3A Cu1 Cu2 O4B 97.1(2)
O3C Cu1 Cu2 O4B -84.1(2)
O3B Cu1 Cu2 O4D -177.2(2)
O3D Cu1 Cu2 O4D 4.5(2)
O3A Cu1 Cu2 O4D -84.5(2)
O3C Cu1 Cu2 O4D 94.3(2)
O3B Cu1 Cu2 O6 170.4(6)
O3D Cu1 Cu2 O6 -7.9(6)
O3A Cu1 Cu2 O6 -97.0(6)
O3C Cu1 Cu2 O6 81.9(6)
O3H Cu3 Cu4 O4H -1.5(7)
O3F Cu3 Cu4 O4H 174.5(6)
O3E Cu3 Cu4 O4H -94.8(6)
O3G Cu3 Cu4 O4H 84.7(6)
O3I Cu3 Cu4 O4H -9.7(7)
O7 Cu3 Cu4 O4H -2.6(11)
O3H Cu3 Cu4 O4F -177.7(6)
O3F Cu3 Cu4 O4F -1.7(2)
O3E Cu3 Cu4 O4F 89.0(2)
O3G Cu3 Cu4 O4F -91.5(3)
O3I Cu3 Cu4 O4F 174.1(5)
O3H Cu3 Cu4 O4E 90.0(6)
O3F Cu3 Cu4 O4E -94.0(3)
O3E Cu3 Cu4 O4E -3.2(2)
O3G Cu3 Cu4 O4E 176.2(3)
O3I Cu3 Cu4 O4E 81.8(5)
O7 Cu3 Cu4 O4E 88.9(10)
O3H Cu3 Cu4 O4G -87.0(6)
O3F Cu3 Cu4 O4G 89.0(2)
O3E Cu3 Cu4 O4G 179.7(2)
O3G Cu3 Cu4 O4G -0.8(2)
O3I Cu3 Cu4 O4G -95.2(5)
O7 Cu3 Cu4 O4G -88.1(10)
O3H Cu3 Cu4 O4I 4.5(7)
O3F Cu3 Cu4 O4I -179.6(5)
O3E Cu3 Cu4 O4I -88.8(5)
O3G Cu3 Cu4 O4I 90.7(5)
O3I Cu3 Cu4 O4I -3.7(7)
O7 Cu3 Cu4 O4I 3.4(11)
O3H Cu3 Cu4 O8 138.3(7)
O3F Cu3 Cu4 O8 -45.8(5)
O3E Cu3 Cu4 O8 45.0(5)
O3G Cu3 Cu4 O8 -135.5(5)
O3I Cu3 Cu4 O8 130.1(7)
O7 Cu3 Cu4 O8 137.2(11)
O1A C1A C2A C6A 6.7(12)
N1A C1A C2A C6A -175.1(7)
O1A C1A C2A C3A -172.8(7)
N1A C1A C2A C3A 5.4(10)
C6A C2A C3A C4A 174.8(7)
C1A C2A C3A C4A -5.8(11)
C6A C2A C3A C9A -1.1(11)
C1A C2A C3A C9A 178.3(7)
C2A C3A C4A C12A -179.3(7)
C9A C3A C4A C12A -3.4(11)
C2A C3A C4A C5A 1.0(10)
C9A C3A C4A C5A 176.9(7)
C12A C4A C5A O2A 2.4(11)
C3A C4A C5A O2A -177.8(7)
C12A C4A C5A N1A -175.8(7)
C3A C4A C5A N1A 4.0(10)
C3A C2A C6A C7A -0.3(12)
C1A C2A C6A C7A -179.8(7)
C2A C6A C7A C8A 2.7(13)
C6A C7A C8A C9A -3.5(14)
C7A C8A C9A C3A 2.0(13)
C7A C8A C9A C10A -176.4(9)
C2A C3A C9A C8A 0.3(11)
C4A C3A C9A C8A -175.6(7)
C2A C3A C9A C10A 178.8(7)
C4A C3A C9A C10A 2.9(11)
C8A C9A C10A C11A 177.1(8)
C3A C9A C10A C11A -1.4(12)
C9A C10A C11A C12A 0.3(14)
C3A C4A C12A C11A 2.3(12)
C5A C4A C12A C11A -177.9(7)
C10A C11A C12A C4A -0.8(13)
N1A C13A C20A O3A 134.7(7)
C14A C13A C20A O3A 2.3(10)
N1A C13A C20A O4A -45.4(8)
C14A C13A C20A O4A -177.8(7)
O2A C5A N1A C1A 177.4(6)
C4A C5A N1A C1A -4.3(10)
O2A C5A N1A C13A -6.5(9)
C4A C5A N1A C13A 171.8(6)
O1A C1A N1A C5A 178.0(7)
C2A C1A N1A C5A -0.3(10)
O1A C1A N1A C13A 1.9(10)
C2A C1A N1A C13A -176.4(6)
C20A C13A N1A C5A -43.3(8)
C14A C13A N1A C5A 88.6(8)
C20A C13A N1A C1A 133.0(6)
C14A C13A N1A C1A -95.1(8)
O4A C20A O3A Cu1 3.3(12)
C13A C20A O3A Cu1 -176.8(5)
O3B Cu1 O3A C20A 75.6(6)
O3D Cu1 O3A C20A -96.0(6)
O3C Cu1 O3A C20A -11.4(12)
O5 Cu1 O3A C20A 169.1(6)
Cu2 Cu1 O3A C20A -7.1(6)
O3A C20A O4A Cu2 5.2(10)
C13A C20A O4A Cu2 -174.7(5)
O4B Cu2 O4A C20A -93.5(5)
O4D Cu2 O4A C20A 72.1(5)
O6 Cu2 O4A C20A 160.1(5)
Cu1 Cu2 O4A C20A -7.8(5)
N1A C13A C14A C19A 153.2(9)
C20A C13A C14A C19A -76.5(10)
N1A C13A C14A C15A -32.8(10)
C20A C13A C14A C15A 97.6(9)
C19A C14A C15A C16A 0.4(13)
C13A C14A C15A C16A -173.7(8)
C14A C15A C16A C17A -0.5(15)
C15A C16A C17A C18A 1.5(17)
C16A C17A C18A C19A -2.3(19)
C15A C14A C19A C18A -1.2(17)
C13A C14A C19A C18A 173.1(11)
C17A C18A C19A C14A 2(2)
O1B C1B C2B C6B -6.0(11)
N1B C1B C2B C6B 173.6(7)
O1B C1B C2B C3B 175.5(7)
N1B C1B C2B C3B -4.9(10)
C6B C2B C3B C9B 1.7(12)
C1B C2B C3B C9B -179.8(7)
C6B C2B C3B C4B -175.6(8)
C1B C2B C3B C4B 2.8(12)
C2B C3B C4B C12B 179.9(8)
C9B C3B C4B C12B 2.5(13)
C2B C3B C4B C5B 2.9(12)
C9B C3B C4B C5B -174.5(8)
C12B C4B C5B O2B -5.5(13)
C3B C4B C5B O2B 171.4(7)
C12B C4B C5B N1B 176.7(8)
C3B C4B C5B N1B -6.4(11)
C3B C2B C6B C7B 1.2(12)
C1B C2B C6B C7B -177.3(7)
C2B C6B C7B C8B -2.2(13)
C6B C7B C8B C9B 0.2(14)
C2B C3B C9B C8B -3.6(12)
C4B C3B C9B C8B 173.9(8)
C2B C3B C9B C10B 178.8(8)
C4B C3B C9B C10B -3.7(13)
C7B C8B C9B C3B 2.7(13)
C7B C8B C9B C10B -179.8(10)
C3B C9B C10B C11B 1.5(15)
C8B C9B C10B C11B -176.0(10)
C9B C10B C11B C12B 2.1(17)
C3B C4B C12B C11B 1.1(14)
C5B C4B C12B C11B 178.0(9)
C10B C11B C12B C4B -3.4(16)
N1B C13B C14B C15B -99.8(9)
C20B C13B C14B C15B 25.5(12)
N1B C13B C14B C19B 82.5(10)
C20B C13B C14B C19B -152.1(8)
C19B C14B C15B C16B -4.6(15)
C13B C14B C15B C16B 177.9(9)
C14B C15B C16B C17B 1.0(16)
C15B C16B C17B C18B 6.0(19)
C16B C17B C18B C19B -9(2)
C17B C18B C19B C14B 6(2)
C15B C14B C19B C18B 1.3(17)
C13B C14B C19B C18B 179.0(11)
N1B C13B C20B O4B -24.5(9)
C14B C13B C20B O4B -150.8(7)
N1B C13B C20B O3B 158.6(6)
C14B C13B C20B O3B 32.3(10)
O2B C5B N1B C1B -173.5(7)
C4B C5B N1B C1B 4.3(11)
O2B C5B N1B C13B 4.7(10)
C4B C5B N1B C13B -177.4(6)
O1B C1B N1B C5B -179.1(7)
C2B C1B N1B C5B 1.3(10)
O1B C1B N1B C13B 2.7(10)
C2B C1B N1B C13B -177.0(6)
C20B C13B N1B C5B -64.5(8)
C14B C13B N1B C5B 65.4(9)
C20B C13B N1B C1B 113.9(7)
C14B C13B N1B C1B -116.2(8)
O4B C20B O3B Cu1 15.3(10)
C13B C20B O3B Cu1 -168.2(5)
O3A Cu1 O3B C20B -89.9(5)
O3C Cu1 O3B C20B 74.5(5)
O5 Cu1 O3B C20B 178.1(5)
Cu2 Cu1 O3B C20B -10.6(5)
O3B C20B O4B Cu2 -8.8(10)
C13B C20B O4B Cu2 174.8(5)
O4C Cu2 O4B C20B -83.6(5)
O4A Cu2 O4B C20B 89.9(5)
O4D Cu2 O4B C20B -6.4(11)
O6 Cu2 O4B C20B -176.7(5)
Cu1 Cu2 O4B C20B 0.1(5)
O1C C1C C2C C6C -4.1(14)
N1C C1C C2C C6C 175.5(8)
O1C C1C C2C C3C 179.6(9)
N1C C1C C2C C3C -0.8(12)
C6C C2C C3C C4C -177.8(9)
C1C C2C C3C C4C -1.6(13)
C6C C2C C3C C9C 1.2(13)
C1C C2C C3C C9C 177.4(8)
C2C C3C C4C C12C -179.3(8)
C9C C3C C4C C12C 1.6(13)
C2C C3C C4C C5C 5.4(13)
C9C C3C C4C C5C -173.7(7)
C3C C4C C5C O2C 171.8(8)
C12C C4C C5C O2C -3.8(12)
C3C C4C C5C N1C -6.5(11)
C12C C4C C5C N1C 178.0(7)
C3C C2C C6C C7C 3.2(14)
C1C C2C C6C C7C -173.1(9)
C2C C6C C7C C8C -4.7(18)
C6C C7C C8C C9C 2(2)
C7C C8C C9C C10C -179.6(13)
C7C C8C C9C C3C 2.4(18)
C4C C3C C9C C10C -2.9(14)
C2C C3C C9C C10C 178.1(9)
C4C C3C C9C C8C 175.1(9)
C2C C3C C9C C8C -3.9(13)
C8C C9C C10C C11C -176.2(11)
C3C C9C C10C C11C 1.7(16)
C9C C10C C11C C12C 0.8(18)
C3C C4C C12C C11C 0.7(14)
C5C C4C C12C C11C 176.1(8)
C10C C11C C12C C4C -2.0(16)
N1C C13C C14C C19C 179.9(7)
C20C C13C C14C C19C -54.4(10)
N1C C13C C14C C15C 8.2(11)
C20C C13C C14C C15C 133.9(8)
C19C C14C C15C C16C 2.2(14)
C13C C14C C15C C16C 174.2(9)
C14C C15C C16C C17C -3.0(17)
C15C C16C C17C C18C 2.8(16)
C16C C17C C18C C19C -2.1(14)
C15C C14C C19C C18C -1.4(13)
C13C C14C C19C C18C -173.6(8)
C17C C18C C19C C14C 1.4(14)
N1C C13C C20C O3C 144.7(6)
C14C C13C C20C O3C 15.2(10)
N1C C13C C20C O4C -37.9(8)
C14C C13C C20C O4C -167.3(6)
O1C C1C N1C C5C 178.7(8)
C2C C1C N1C C5C -0.9(12)
O1C C1C N1C C13C 12.4(12)
C2C C1C N1C C13C -167.2(7)
O2C C5C N1C C1C -173.9(8)
C4C C5C N1C C1C 4.3(11)
O2C C5C N1C C13C -7.4(10)
C4C C5C N1C C13C 170.9(6)
C14C C13C N1C C1C -116.4(8)
C20C C13C N1C C1C 112.4(7)
C14C C13C N1C C5C 75.7(8)
C20C C13C N1C C5C -55.5(8)
O4C C20C O3C Cu1 3.3(9)
C13C C20C O3C Cu1 -179.6(5)
O3B Cu1 O3C C20C -88.3(5)
O3D Cu1 O3C C20C 83.6(5)
O3A Cu1 O3C C20C -0.8(11)
O5 Cu1 O3C C20C 178.6(5)
Cu2 Cu1 O3C C20C -5.1(5)
O3C C20C O4C Cu2 2.5(10)
C13C C20C O4C Cu2 -174.8(4)
O4B Cu2 O4C C20C 81.0(5)
O4D Cu2 O4C C20C -84.9(5)
O6 Cu2 O4C C20C -172.7(5)
Cu1 Cu2 O4C C20C -4.9(5)
O1D C1D C2D C6D 0.2(15)
N1D C1D C2D C6D 179.7(8)
O1D C1D C2D C3D -179.4(9)
N1D C1D C2D C3D 0.1(13)
C6D C2D C3D C4D -179.2(9)
C1D C2D C3D C4D 0.3(14)
C6D C2D C3D C9D -2.2(13)
C1D C2D C3D C9D 177.4(8)
C2D C3D C4D C12D 177.8(9)
C9D C3D C4D C12D 0.9(14)
C2D C3D C4D C5D -3.0(13)
C9D C3D C4D C5D -179.9(8)
C12D C4D C5D O2D 4.4(14)
C3D C4D C5D O2D -174.8(8)
C12D C4D C5D N1D -175.6(8)
C3D C4D C5D N1D 5.2(12)
C3D C2D C6D C7D 0.7(15)
C1D C2D C6D C7D -178.9(10)
C2D C6D C7D C8D -1(2)
C6D C7D C8D C9D 3(3)
C7D C8D C9D C10D -179.1(15)
C7D C8D C9D C3D -5(2)
C4D C3D C9D C8D -178.6(11)
C2D C3D C9D C8D 4.3(15)
C4D C3D C9D C10D -3.5(14)
C2D C3D C9D C10D 179.4(10)
C8D C9D C10D C11D -178.9(15)
C3D C9D C10D C11D 6(2)
C9D C10D C11D C12D -6(2)
C3D C4D C12D C11D -0.4(15)
C5D C4D C12D C11D -179.6(9)
C10D C11D C12D C4D 2.6(19)
N1D C13D C14D C15D -77.7(8)
C20D C13D C14D C15D 50.6(8)
N1D C13D C14D C19D 99.6(7)
C20D C13D C14D C19D -132.1(6)
C19D C14D C15D C16D 0.0
C13D C14D C15D C16D 177.2(6)
C14D C15D C16D C17D 0.0
C15D C16D C17D C18D 0.0
C16D C17D C18D C19D 0.0
C17D C18D C19D C14D 0.0
C15D C14D C19D C18D 0.0
C13D C14D C19D C18D -177.4(6)
N1D C13D C20D O4D -31.5(9)
C14D C13D C20D O4D -162.9(6)
N1D C13D C20D O3D 151.9(6)
C14D C13D C20D O3D 20.6(10)
O2D C5D N1D C1D 174.8(8)
C4D C5D N1D C1D -5.2(12)
O2D C5D N1D C13D -11.3(12)
C4D C5D N1D C13D 168.7(7)
O1D C1D N1D C5D -178.0(8)
C2D C1D N1D C5D 2.6(12)
O1D C1D N1D C13D 8.0(11)
C2D C1D N1D C13D -171.5(7)
C14D C13D N1D C5D 83.3(9)
C20D C13D N1D C5D -48.1(9)
C14D C13D N1D C1D -102.2(8)
C20D C13D N1D C1D 126.4(7)
O4D C20D O3D Cu1 5.7(10)
C13D C20D O3D Cu1 -178.3(5)
O3A Cu1 O3D C20D 73.1(5)
O3C Cu1 O3D C20D -91.3(5)
O5 Cu1 O3D C20D 165.0(5)
Cu2 Cu1 O3D C20D -6.4(5)
O3D C20D O4D Cu2 0.3(11)
C13D C20D O4D Cu2 -175.9(5)
O4C Cu2 O4D C20D 79.6(6)
O4A Cu2 O4D C20D -93.7(6)
O4B Cu2 O4D C20D 2.6(12)
O6 Cu2 O4D C20D 173.3(6)
Cu1 Cu2 O4D C20D -4.1(5)
O1E C1E C2E C3E 178.0(10)
N1E C1E C2E C3E -2.8(14)
O1E C1E C2E C6E -2.5(16)
N1E C1E C2E C6E 176.7(9)
C1E C2E C3E C9E -178.6(9)
C6E C2E C3E C9E 1.9(15)
C1E C2E C3E C4E 1.2(15)
C6E C2E C3E C4E -178.2(9)
C9E C3E C4E C12E 0.5(14)
C2E C3E C4E C12E -179.3(9)
C9E C3E C4E C5E -179.6(9)
C2E C3E C4E C5E 0.6(13)
C12E C4E C5E O2E -3.0(14)
C3E C4E C5E O2E 177.2(8)
C12E C4E C5E N1E 179.1(9)
C3E C4E C5E N1E -0.7(12)
C3E C2E C6E C7E -1.3(16)
C1E C2E C6E C7E 179.2(11)
C2E C6E C7E C8E -1(2)
C6E C7E C8E C9E 3(3)
C4E C3E C9E C10E -0.6(16)
C2E C3E C9E C10E 179.2(11)
C4E C3E C9E C8E -179.8(11)
C2E C3E C9E C8E 0.0(16)
C7E C8E C9E C3E -3(2)
C7E C8E C9E C10E 178.3(16)
C3E C9E C10E C11E 0.1(19)
C8E C9E C10E C11E 179.3(12)
C9E C10E C11E C12E 0.5(19)
C3E C4E C12E C11E 0.2(15)
C5E C4E C12E C11E -179.7(9)
C10E C11E C12E C4E -0.7(17)
N1E C13E C14E C15E -85.8(13)
C20E C13E C14E C15E 37.8(15)
N1E C13E C14E C19E 95.0(10)
C20E C13E C14E C19E -141.4(9)
C19E C14E C15E C16E 0.0
C13E C14E C15E C16E -179.1(14)
C14E C15E C16E C17E 0.0
C15E C16E C17E C18E 0.0
C16E C17E C18E C19E 0.0
C17E C18E C19E C14E 0.0
C15E C14E C19E C18E 0.0
C13E C14E C19E C18E 179.3(12)
C19K C14K C15K C16K 0.0
C14K C15K C16K C17K 0.0
C15K C16K C17K C18K 0.0
C16K C17K C18K C19K 0.0
C17K C18K C19K C14K 0.0
C15K C14K C19K C18K 0.0
N1E C13E C20E O3E 143.8(9)
C14E C13E C20E O3E 22.8(13)
N1E C13E C20E O4E -35.3(11)
C14E C13E C20E O4E -156.3(9)
O2E C5E N1E C1E -178.8(8)
C4E C5E N1E C1E -0.9(13)
O2E C5E N1E C13E -4.0(13)
C4E C5E N1E C13E 173.8(8)
O1E C1E N1E C5E -178.1(9)
C2E C1E N1E C5E 2.7(14)
O1E C1E N1E C13E 7.3(14)
C2E C1E N1E C13E -172.0(9)
C20E C13E N1E C5E -53.5(11)
C14E C13E N1E C5E 70.9(11)
C20E C13E N1E C1E 121.4(9)
C14E C13E N1E C1E -114.2(10)
O4E C20E O3E Cu3 -2.2(12)
C13E C20E O3E Cu3 178.8(6)
O3H Cu3 O3E C20E -77.7(8)
O3F Cu3 O3E C20E 92.2(7)
O3I Cu3 O3E C20E -68.4(8)
O7 Cu3 O3E C20E -165.6(7)
Cu4 Cu3 O3E C20E 3.8(6)
O3E C20E O4E Cu4 -2.3(13)
C13E C20E O4E Cu4 176.7(6)
O4H Cu4 O4E C20E 90.3(8)
O4F Cu4 O4E C20E -76.2(7)
O4G Cu4 O4E C20E 15.8(14)
O4I Cu4 O4E C20E 100.3(8)
O8 Cu4 O4E C20E -163.5(7)
Cu3 Cu4 O4E C20E 3.9(6)
O1F C1F C2F C6F 6.2(14)
N1F C1F C2F C6F -176.9(9)
O1F C1F C2F C3F -175.5(9)
N1F C1F C2F C3F 1.4(12)
C6F C2F C3F C4F 177.4(9)
C1F C2F C3F C4F -0.7(13)
C6F C2F C3F C9F -4.3(14)
C1F C2F C3F C9F 177.6(8)
C2F C3F C4F C12F 177.2(8)
C9F C3F C4F C12F -1.1(12)
C2F C3F C4F C5F 0.3(12)
C9F C3F C4F C5F -178.0(8)
C12F C4F C5F O2F 0.5(13)
C3F C4F C5F O2F 177.4(8)
C12F C4F C5F N1F -177.6(8)
C3F C4F C5F N1F -0.6(11)
C3F C2F C6F C7F 3.3(16)
C1F C2F C6F C7F -178.5(11)
C2F C6F C7F C8F -1(2)
C6F C7F C8F C9F -1(2)
C7F C8F C9F C10F -177.6(13)
C7F C8F C9F C3F 0.2(18)
C4F C3F C9F C10F -1.3(13)
C2F C3F C9F C10F -179.6(9)
C4F C3F C9F C8F -179.2(9)
C2F C3F C9F C8F 2.5(14)
C8F C9F C10F C11F -178.7(11)
C3F C9F C10F C11F 3.5(16)
C9F C10F C11F C12F -3.3(16)
C3F C4F C12F C11F 1.4(13)
C5F C4F C12F C11F 178.3(8)
C10F C11F C12F C4F 0.8(14)
N1F C13F C14F C15F -71.9(10)
C20F C13F C14F C15F 56.8(10)
N1F C13F C14F C19F 106.0(8)
C20F C13F C14F C19F -125.3(8)
C19F C14F C15F C16F 0.0
C13F C14F C15F C16F 177.8(9)
C14F C15F C16F C17F 0.0
C15F C16F C17F C18F 0.0
C16F C17F C18F C19F 0.0
C17F C18F C19F C14F 0.0
C15F C14F C19F C18F 0.0
C13F C14F C19F C18F -177.9(8)
N1F C13F C20F O3F 149.6(7)
C14F C13F C20F O3F 18.4(11)
N1F C13F C20F O4F -35.3(9)
C14F C13F C20F O4F -166.5(7)
O2F C5F N1F C1F -176.7(8)
C4F C5F N1F C1F 1.5(12)
O2F C5F N1F C13F -10.3(12)
C4F C5F N1F C13F 167.8(7)
O1F C1F N1F C5F 175.3(9)
C2F C1F N1F C5F -1.8(12)
O1F C1F N1F C13F 8.8(12)
C2F C1F N1F C13F -168.3(7)
C20F C13F N1F C5F -49.7(10)
C14F C13F N1F C5F 81.7(9)
C20F C13F N1F C1F 118.0(8)
C14F C13F N1F C1F -110.6(8)
O4F C20F O3F Cu3 2.7(10)
C13F C20F O3F Cu3 177.2(6)
O3E Cu3 O3F C20F -87.8(6)
O3G Cu3 O3F C20F 83.7(6)
O3I Cu3 O3F C20F -11.5(16)
O7 Cu3 O3F C20F 179.7(5)
Cu4 Cu3 O3F C20F 0.2(5)
O3F C20F O4F Cu4 -5.5(11)
C13F C20F O4F Cu4 179.6(5)
O4H Cu4 O4F C20F -12(2)
O4E Cu4 O4F C20F 84.3(6)
O4G Cu4 O4F C20F -81.1(6)
O8 Cu4 O4F C20F 172.4(6)
Cu3 Cu4 O4F C20F 4.1(6)
O1G C1G C2G C3G -178.6(8)
N1G C1G C2G C3G -0.5(11)
O1G C1G C2G C6G -0.6(12)
N1G C1G C2G C6G 177.5(7)
C6G C2G C3G C4G -179.7(7)
C1G C2G C3G C4G -1.7(11)
C6G C2G C3G C9G -1.3(11)
C1G C2G C3G C9G 176.7(7)
C2G C3G C4G C12G -178.4(8)
C9G C3G C4G C12G 3.2(12)
C2G C3G C4G C5G 1.3(11)
C9G C3G C4G C5G -177.2(7)
C12G C4G C5G O2G -1.1(13)
C3G C4G C5G O2G 179.2(8)
C12G C4G C5G N1G -179.0(8)
C3G C4G C5G N1G 1.3(11)
C3G C2G C6G C7G 0.2(12)
C1G C2G C6G C7G -177.9(7)
C2G C6G C7G C8G 0.9(13)
C6G C7G C8G C9G -1.0(14)
C7G C8G C9G C10G 180.0(9)
C7G C8G C9G C3G -0.1(12)
C2G C3G C9G C10G -178.8(8)
C4G C3G C9G C10G -0.4(11)
C2G C3G C9G C8G 1.2(11)
C4G C3G C9G C8G 179.6(7)
C8G C9G C10G C11G 178.5(10)
C3G C9G C10G C11G -1.4(14)
C9G C10G C11G C12G 0.6(16)
C3G C4G C12G C11G -4.1(14)
C5G C4G C12G C11G 176.3(8)
C10G C11G C12G C4G 2.2(16)
N1G C13G C14G C15G -22.1(11)
C20G C13G C14G C15G 117.4(8)
N1G C13G C14G C19G 165.0(7)
C20G C13G C14G C19G -55.6(11)
C19G C14G C15G C16G 0.0
C13G C14G C15G C16G -173.2(10)
C14G C15G C16G C17G 0.0
C15G C16G C17G C18G 0.0
C16G C17G C18G C19G 0.0
C17G C18G C19G C14G 0.0
C15G C14G C19G C18G 0.0
C13G C14G C19G C18G 172.8(10)
C19J C14J C15J C16J 0.0
C14J C15J C16J C17J 0.0
C15J C16J C17J C18J 0.0
C16J C17J C18J C19J 0.0
C17J C18J C19J C14J 0.0
C15J C14J C19J C18J 0.0
N1G C13G C20G O3G 155.4(7)
C14G C13G C20G O3G 13.8(11)
N1G C13G C20G O4G -28.7(10)
C14G C13G C20G O4G -170.2(7)
O2G C5G N1G C1G 178.2(7)
C4G C5G N1G C1G -3.8(11)
O2G C5G N1G C13G -1.2(11)
C4G C5G N1G C13G 176.7(7)
O1G C1G N1G C5G -178.5(7)
C2G C1G N1G C5G 3.4(10)
O1G C1G N1G C13G 1.0(11)
C2G C1G N1G C13G -177.2(6)
C20G C13G N1G C5G -54.6(9)
C14G C13G N1G C5G 87.4(9)
C20G C13G N1G C1G 125.9(7)
C14G C13G N1G C1G -92.2(9)
O4G C20G O3G Cu3 5.8(12)
C13G C20G O3G Cu3 -178.8(5)
O3H Cu3 O3G C20G 80.2(8)
O3F Cu3 O3G C20G -90.3(7)
O3I Cu3 O3G C20G 69.8(8)
O7 Cu3 O3G C20G 167.5(7)
Cu4 Cu3 O3G C20G -1.9(6)
O3G C20G O4G Cu4 -6.8(11)
C13G C20G O4G Cu4 177.9(5)
O4H Cu4 O4G C20G -83.3(7)
O4F Cu4 O4G C20G 83.9(6)
O4E Cu4 O4G C20G -8.1(12)
O4I Cu4 O4G C20G -92.0(7)
O8 Cu4 O4G C20G 171.2(5)
Cu3 Cu4 O4G C20G 3.6(5)
O1H C1H C2H C6H -1.1(8)
N1H C1H C2H C6H 179.8(7)
O1H C1H C2H C3H 178.7(6)
N1H C1H C2H C3H -0.5(4)
C6H C2H C3H C4H -179.7(7)
C1H C2H C3H C4H 0.5(5)
C6H C2H C3H C9H -0.6(7)
C1H C2H C3H C9H 179.6(4)
C2H C3H C4H C12H -179.9(7)
C9H C3H C4H C12H 1.2(13)
C2H C3H C4H C5H -0.7(11)
C9H C3H C4H C5H -179.7(8)
C12H C4H C5H O2H 0.3(17)
C3H C4H C5H O2H -178.8(9)
C12H C4H C5H N1H -180.0(10)
C3H C4H C5H N1H 0.9(14)
C3H C2H C6H C7H 0.6(12)
C1H C2H C6H C7H -179.6(7)
C2H C6H C7H C8H -0.4(16)
C6H C7H C8H C9H 0.4(18)
C7H C8H C9H C10H -178.7(11)
C7H C8H C9H C3H -0.5(18)
C4H C3H C9H C8H 179.6(10)
C2H C3H C9H C8H 0.6(12)
C4H C3H C9H C10H -1.9(12)
C2H C3H C9H C10H 179.0(7)
C8H C9H C10H C11H 179.2(11)
C3H C9H C10H C11H 0.8(14)
C9H C10H C11H C12H 1.0(17)
C3H C4H C12H C11H 0.7(15)
C5H C4H C12H C11H -178.4(9)
C10H C11H C12H C4H -1.9(16)
N1H C13H C14H C19H 118.8(15)
C20H C13H C14H C19H -108.2(16)
N1H C13H C14H C15H -70.0(19)
C19H C14H C15H C16H -16(2)
C13H C14H C15H C16H 172.8(11)
C14H C15H C16H C17H 8.1(10)
C15H C16H C17H C18H 0.0
C16H C17H C18H C19H 0.0
C15H C14H C19H C18H 17(2)
C13H C14H C19H C18H -171.5(8)
C17H C18H C19H C14H -8.6(10)
C14H C13H C20H O4H -166.1(15)
N1H C13H C20H O3H 155.6(15)
C14H C13H C20H O3H 25(2)
O2H C5H N1H C1H 178.8(9)
C4H C5H N1H C1H -0.9(14)
O2H C5H N1H C13H -1.8(16)
C4H C5H N1H C13H 178.4(11)
O1H C1H N1H C5H -178.5(9)
C2H C1H N1H C5H 0.7(11)
O1H C1H N1H C13H 2.1(11)
C2H C1H N1H C13H -178.7(8)
C14H C13H N1H C5H 84.3(13)
C20H C13H N1H C5H -45.8(17)
C14H C13H N1H C1H -96.3(13)
C20H C13H N1H C1H 133.6(12)
C13H C20H O3H Cu3 173.6(12)
O3E Cu3 O3H C20H 86.2(16)
O3G Cu3 O3H C20H -85.5(16)
O7 Cu3 O3H C20H 178.4(17)
Cu4 Cu3 O3H C20H -1.4(16)
O3H C20H O4H Cu4 -8(3)
C13H C20H O4H Cu4 -174.8(11)
O4E Cu4 O4H C20H -75.9(15)
O4G Cu4 O4H C20H 90.0(15)
O8 Cu4 O4H C20H -164.2(14)
Cu3 Cu4 O4H C20H 4.5(15)
O1I C1I C2I C6I 0.4(8)
N1I C1I C2I C6I -178.6(7)
O1I C1I C2I C3I -179.1(6)
N1I C1I C2I C3I 1.9(5)
C6I C2I C3I C4I 179.1(7)
C1I C2I C3I C4I -1.4(5)
C6I C2I C3I C9I 0.7(7)
C1I C2I C3I C9I -179.8(4)
C2I C3I C4I C12I 177.4(8)
C9I C3I C4I C12I -4.4(13)
C2I C3I C4I C5I 2.6(10)
C9I C3I C4I C5I -179.2(7)
C12I C4I C5I O2I 1.9(16)
C3I C4I C5I O2I 176.9(9)
C12I C4I C5I N1I -179.5(10)
C3I C4I C5I N1I -4.6(14)
C3I C2I C6I C7I -0.5(11)
C1I C2I C6I C7I -180.0(7)
C2I C6I C7I C8I -0.6(16)
C6I C7I C8I C9I 1.4(17)
C7I C8I C9I C10I 178.6(11)
C7I C8I C9I C3I -1.1(16)
C4I C3I C9I C8I -178.4(9)
C2I C3I C9I C8I 0.0(11)
C4I C3I C9I C10I 1.9(11)
C2I C3I C9I C10I -179.8(6)
C8I C9I C10I C11I 179.8(11)
C3I C9I C10I C11I -0.5(15)
C9I C10I C11I C12I 1.2(17)
C3I C4I C12I C11I 4.7(14)
C5I C4I C12I C11I 179.4(9)
C10I C11I C12I C4I -3.3(16)
C13I C14I C15I C16I -175.4(13)
C14I C15I C16I C17I -1.2(13)
C15I C16I C17I C18I 0.0
C16I C17I C18I C19I 0.0
C13I C14I C19I C18I 175.5(11)
C17I C18I C19I C14I 1.3(14)
N1I C13I C20I O4I -160.3(17)
C14I C13I C20I O3I -145.1(19)
O2I C5I N1I C1I -176.1(9)
C4I C5I N1I C1I 5.3(14)
O2I C5I N1I C13I -8.9(17)
C4I C5I N1I C13I 172.5(11)
O1I C1I N1I C5I 177.0(9)
C2I C1I N1I C5I -3.9(10)
O1I C1I N1I C13I 9.1(12)
C2I C1I N1I C13I -171.8(9)
C14I C13I N1I C5I 62.0(19)
C20I C13I N1I C5I -80.5(17)
C14I C13I N1I C1I -130.1(14)
C20I C13I N1I C1I 87.4(16)
C13I C20I O3I Cu3 -154.4(15)
C13I C20I O4I Cu4 151.7(13)
O4E Cu4 O4I C20I -73.4(15)
O4G Cu4 O4I C20I 92.1(15)
O8 Cu4 O4I C20I -161.1(15)
Cu3 Cu4 O4I C20I 6.7(16)
O5 C21 C22 C23 -24.3(12)
C21 C22 C23 C24 28.5(14)
C22 C23 C24 O5 -22.5(13)
C22 C21 O5 C24 10.7(11)
C22 C21 O5 Cu1 -138.9(7)
C23 C24 O5 C21 7.4(12)
C23 C24 O5 Cu1 156.1(7)
O3B Cu1 O5 C21 133.5(6)
O3D Cu1 O5 C21 -46.9(6)
O3A Cu1 O5 C21 42.1(6)
O3C Cu1 O5 C21 -137.8(6)
O3B Cu1 O5 C24 -12.2(7)
O3D Cu1 O5 C24 167.4(7)
O3A Cu1 O5 C24 -103.7(7)
O3C Cu1 O5 C24 76.5(7)
O6 C25 C26 C27 30.4(11)
C25 C26 C27 C28 -34.9(12)
C26 C27 C28 O6 26.4(11)
C27 C28 O6 C25 -7.9(9)
C27 C28 O6 Cu2 -145.0(6)
C26 C25 O6 C28 -14.8(10)
C26 C25 O6 Cu2 123.0(7)
O4C Cu2 O6 C28 162.8(5)
O4A Cu2 O6 C28 -16.9(6)
O4B Cu2 O6 C28 -108.5(5)
O4D Cu2 O6 C28 73.9(6)
Cu1 Cu2 O6 C28 86.2(8)
O4C Cu2 O6 C25 28.8(5)
O4A Cu2 O6 C25 -150.9(5)
O4B Cu2 O6 C25 117.5(5)
O4D Cu2 O6 C25 -60.1(5)
Cu1 Cu2 O6 C25 -47.8(9)
C30 C29 O7 C32 38.5(19)
C30 C29 O7 Cu3 168.9(13)
C31 C32 O7 C29 -34.8(19)
C31 C32 O7 Cu3 -167.4(13)
O3H Cu3 O7 C29 -85.3(12)
O3F Cu3 O7 C29 98.8(11)
O3E Cu3 O7 C29 7.6(11)
O3G Cu3 O7 C29 -170.3(11)
O3I Cu3 O7 C29 -77.4(12)
Cu4 Cu3 O7 C29 -84.2(14)
O3H Cu3 O7 C32 38.8(12)
O3F Cu3 O7 C32 -137.1(11)
O3E Cu3 O7 C32 131.6(11)
O3G Cu3 O7 C32 -46.3(11)
O3I Cu3 O7 C32 46.7(12)
Cu4 Cu3 O7 C32 39.9(17)
O8 C33 C34 C35 -2.1(16)
C33 C34 C35 C36 -6.3(19)
C34 C35 C36 O8 12.6(18)
C35 C36 O8 C33 -14.0(13)
C35 C36 O8 Cu4 -162.9(9)
C34 C33 O8 C36 10.2(12)
C34 C33 O8 Cu4 158.8(8)
O4H Cu4 O8 C36 -168.5(8)
O4F Cu4 O8 C36 10.4(7)
O4E Cu4 O8 C36 101.1(7)
O4G Cu4 O8 C36 -78.7(7)
O4I Cu4 O8 C36 -172.5(8)
Cu3 Cu4 O8 C36 53.7(9)
O4H Cu4 O8 C33 46.4(9)
O4F Cu4 O8 C33 -134.7(7)
O4E Cu4 O8 C33 -44.0(7)
O4G Cu4 O8 C33 136.2(7)
O4I Cu4 O8 C33 42.4(8)
Cu3 Cu4 O8 C33 -91.4(8)
